data_1519434
loop_
_publ_author_name
'Riddell, Imogen A.'
'Ronson, Tanya K.'
'Nitschke, Jonathan R.'

_publ_section_title
;
 Mutual stabilisation between MII4L6tetrahedra and MIIX42&#x2212;metallate
 guests
;
_journal_issue 6
_journal_name_full 'Chem. Sci.'
_journal_page_first 3533
_journal_paper_doi 10.1039/C5SC01083G
_journal_volume 6
_journal_year 2015
_chemical_formula_moiety 'C156 H132 Co4 N24, 3.04(F6 Sb) 4.96(F6 P) '
_chemical_formula_sum 'C156 H132 Co4 F48 N24 P4.96 Sb3.04'
_chemical_formula_weight 4014.47
_chemical_name_systematic
; 
 ? 
;
_space_group_IT_number 15
_symmetry_cell_setting monoclinic
_symmetry_Int_Tables_number 15
_symmetry_space_group_name_Hall '-C 2yc'
_symmetry_space_group_name_H-M 'C 1 2/c 1'
_atom_sites_solution_hydrogens geom
_atom_sites_solution_primary direct
_atom_sites_solution_secondary difmap
_audit_creation_method SHELXL-97
_audit_update_record
;
2015-02-03 deposited with the CCDC.
2015-04-14 downloaded from the CCDC.
;
_cell_angle_alpha 90.00
_cell_angle_beta 100.245(2)
_cell_angle_gamma 90.00
_cell_formula_units_Z 8
_cell_length_a 43.7451(7)
_cell_length_b 25.1150(4)
_cell_length_c 39.7763(10)
_cell_measurement_reflns_used 20676
_cell_measurement_temperature 120(2)
_cell_measurement_theta_max 44.7455
_cell_measurement_theta_min 3.3086
_cell_volume 43003.8(15)
_computing_cell_refinement
;
CrysAlisPro, Agilent Technologies,
Version 1.171.36.20 
;
_computing_data_collection
;
CrysAlisPro, Agilent Technologies,
Version 1.171.36.20 
;
_computing_data_reduction
;
CrysAlisPro, Agilent Technologies,
Version 1.171.36.20 
;
_computing_structure_refinement 'SHELXL-97 (Sheldrick, 1997)'
_computing_structure_solution 'SUPERFLIP (Palatinus & Chapuis, 2007)'
_diffrn_ambient_temperature 120(2)
_diffrn_detector_area_resol_mean 16.1183
_diffrn_measured_fraction_theta_full 0.989
_diffrn_measured_fraction_theta_max 0.989
_diffrn_measurement_device_type 'Xcalibur, Eos, Gemini ultra'
_diffrn_measurement_method '\w scans'
_diffrn_radiation_monochromator mirror
_diffrn_radiation_source 'Enhance Ultra (Cu) X-ray Source'
_diffrn_radiation_type CuK\a
_diffrn_radiation_wavelength 1.54180
_diffrn_reflns_av_R_equivalents 0.0520
_diffrn_reflns_av_sigmaI/netI 0.0519
_diffrn_reflns_limit_h_max 39
_diffrn_reflns_limit_h_min -38
_diffrn_reflns_limit_k_max 22
_diffrn_reflns_limit_k_min -22
_diffrn_reflns_limit_l_max 36
_diffrn_reflns_limit_l_min -34
_diffrn_reflns_number 53033
_diffrn_reflns_theta_full 44.72
_diffrn_reflns_theta_max 44.72
_diffrn_reflns_theta_min 3.31
_exptl_absorpt_coefficient_mu 6.412
_exptl_absorpt_correction_T_max 0.7488
_exptl_absorpt_correction_T_min 0.5025
_exptl_absorpt_correction_type multi-scan
_exptl_absorpt_process_details SADABS
_exptl_crystal_colour orange
_exptl_crystal_density_diffrn 1.240
_exptl_crystal_density_method 'not measured'
_exptl_crystal_description prism
_exptl_crystal_F_000 16032
_exptl_crystal_recrystallization_method 'Re-crystallisation from solvent: acetonitrile. diethyl ether'
_exptl_crystal_size_max 0.52
_exptl_crystal_size_mid 0.47
_exptl_crystal_size_min 0.29
_refine_diff_density_max 0.826
_refine_diff_density_min -0.680
_refine_diff_density_rms 0.101
_refine_ls_extinction_method none
_refine_ls_goodness_of_fit_ref 1.103
_refine_ls_hydrogen_treatment constr
_refine_ls_matrix_type full
_refine_ls_number_parameters 1592
_refine_ls_number_reflns 16916
_refine_ls_number_restraints 1028
_refine_ls_restrained_S_all 1.490
_refine_ls_R_factor_all 0.1150
_refine_ls_R_factor_gt 0.1016
_refine_ls_shift/su_max 0.000
_refine_ls_shift/su_mean 0.000
_refine_ls_structure_factor_coef Fsqd
_refine_ls_weighting_details 'calc w=1/[\s^2^(Fo^2^)+(0.1958P)^2^+214.7197P] where P=(Fo^2^+2Fc^2^)/3'
_refine_ls_weighting_scheme calc
_refine_ls_wR_factor_gt 0.2879
_refine_ls_wR_factor_ref 0.3025
_reflns_number_gt 13176
_reflns_number_total 16916
_reflns_threshold_expression >2sigma(I)
_cod_data_source_file c5sc01083g2.cif
_cod_data_source_block ir742m
_cod_depositor_comments
;Adding full bibliography for 1519432--1519435.cif.

The following automatic conversions were performed:
data name '_symmetry_inl_tables_number' replaced with
'_symmetry_Int_Tables_number' as specified in the replacement file
'/home/antanas/src/cod-tools/trunk/data/replacement-values/replacement_tags.lst'.

Automatic conversion script
Id: cif_correct_tags 4998 2017-03-02 13:24:31Z antanas 
;
_cod_original_sg_symbol_Hall '-c 2yc'
_cod_original_sg_symbol_H-M C2/c
_cod_database_code 1519434

loop_
_symmetry_equiv_pos_as_xyz
'x, y, z'
'-x, y, -z+1/2'
'x+1/2, y+1/2, z'
'-x+1/2, y+1/2, -z+1/2'
'-x, -y, -z'
'x, -y, z-1/2'
'-x+1/2, -y+1/2, -z'
'x+1/2, -y+1/2, z-1/2'

loop_
_atom_site_label
_atom_site_type_symbol
_atom_site_fract_x
_atom_site_fract_y
_atom_site_fract_z
_atom_site_U_iso_or_equiv
_atom_site_adp_type
_atom_site_occupancy
_atom_site_symmetry_multiplicity
_atom_site_calc_flag
_atom_site_refinement_flags
_atom_site_disorder_assembly
_atom_site_disorder_group
Co1 Co 0.37188(5) 0.39900(9) 0.13514(6) 0.0534(7) Uani 1 1 d . . .
Co2 Co 0.34941(5) 0.20215(9) 0.34195(6) 0.0524(7) Uani 1 1 d . . .
Co3 Co 0.38617(5) 0.01304(9) 0.13661(6) 0.0593(8) Uani 1 1 d . . .
Co4 Co 0.18713(5) 0.18846(10) 0.13890(7) 0.0640(8) Uani 1 1 d . . .
N1 N 0.3473(3) 0.4710(4) 0.1415(4) 0.059(3) Uani 1 1 d . A .
N2 N 0.3619(3) 0.3920(5) 0.1854(3) 0.051(3) Uani 1 1 d . A .
N3 N 0.3725(3) 0.2540(5) 0.3124(3) 0.051(3) Uani 1 1 d . A .
N4 N 0.3967(3) 0.1959(5) 0.3663(3) 0.060(3) Uani 1 1 d . . .
N5 N 0.3740(3) 0.4036(5) 0.0822(3) 0.071(4) Uani 1 1 d U B .
N8 N 0.1580(2) 0.2420(5) 0.1596(3) 0.069(4) Uani 1 1 d . . .
N9 N 0.4184(3) 0.4210(5) 0.1560(3) 0.056(3) Uani 1 1 d . B .
N10 N 0.3965(3) 0.3254(5) 0.1357(3) 0.055(3) Uani 1 1 d . B .
N11 N 0.3860(3) 0.0890(5) 0.1123(4) 0.063(4) Uani 1 1 d . . .
N12 N 0.3758(3) -0.0070(5) 0.0826(3) 0.058(4) Uani 1 1 d . B .
N13 N 0.3785(3) -0.0602(5) 0.1584(3) 0.063(3) Uani 1 1 d . . .
N15 N 0.2192(3) 0.1445(5) 0.1145(4) 0.062(3) Uani 1 1 d U . .
N16 N 0.1703(3) 0.2033(5) 0.0855(4) 0.079(4) Uani 1 1 d . B .
N17 N 0.1650(3) 0.1135(5) 0.1461(4) 0.060(3) Uani 1 1 d U . .
N18 N 0.2076(3) 0.1677(5) 0.1896(3) 0.060(4) Uani 1 1 d . B .
N19 N 0.3040(3) 0.2191(6) 0.3142(3) 0.055(3) Uani 1 1 d . . .
N20 N 0.3358(4) 0.2692(5) 0.3677(3) 0.064(4) Uani 1 1 d . . .
N21 N 0.4355(3) 0.0160(5) 0.1441(4) 0.067(4) Uani 1 1 d U D .
N22 N 0.3990(3) 0.0441(5) 0.1872(3) 0.061(4) Uani 1 1 d . . .
N23 N 0.3560(3) 0.1323(5) 0.3126(3) 0.050(3) Uani 1 1 d . D .
N24 N 0.3291(3) 0.1409(5) 0.3682(3) 0.055(3) Uani 1 1 d . . .
C1 C 0.3409(4) 0.5131(6) 0.1174(4) 0.120(3) Uiso 1 1 d GD . .
C2 C 0.3653(3) 0.5373(7) 0.1049(5) 0.120(3) Uiso 0.506(13) 1 d PGU A 1
H2 H 0.3859 0.5239 0.1112 0.144 Uiso 0.506(13) 1 calc PR A 1
C3 C 0.3597(3) 0.5812(7) 0.0831(4) 0.120(3) Uiso 0.506(13) 1 d PGU A 1
H3 H 0.3765 0.5975 0.0748 0.144 Uiso 0.506(13) 1 calc PR A 1
C4 C 0.3296(3) 0.6018(5) 0.0734(3) 0.120(3) Uiso 1 1 d GD A .
C5 C 0.3053(3) 0.5772(7) 0.0862(4) 0.120(3) Uiso 0.506(13) 1 d PGU A 1
H5 H 0.2848 0.5906 0.0800 0.144 Uiso 0.506(13) 1 calc PR A 1
C6 C 0.3108(4) 0.5332(7) 0.1080(5) 0.120(3) Uiso 0.506(13) 1 d PGU A 1
H6 H 0.2941 0.5170 0.1164 0.144 Uiso 0.506(13) 1 calc PR A 1
C7 C 0.3235(4) 0.6484(6) 0.0492(4) 0.120(3) Uiso 1 1 d G A .
H7A H 0.3219 0.6358 0.0257 0.181 Uiso 1 1 calc R . .
H7B H 0.3406 0.6740 0.0544 0.181 Uiso 1 1 calc R . .
H7C H 0.3040 0.6657 0.0520 0.181 Uiso 1 1 calc R . .
C2' C 0.3446(5) 0.5693(7) 0.1311(3) 0.120(3) Uiso 0.494(13) 1 d PGDU A 2
H2' H 0.3506 0.5754 0.1549 0.144 Uiso 0.494(13) 1 calc PR A 2
C3' C 0.3391(4) 0.6122(5) 0.1086(3) 0.120(3) Uiso 0.494(13) 1 d PGDU A 2
H3' H 0.3416 0.6477 0.1167 0.144 Uiso 0.494(13) 1 calc PR A 2
C5' C 0.3269(4) 0.5510(5) 0.0612(3) 0.120(3) Uiso 0.494(13) 1 d PGDU A 2
H5' H 0.3212 0.5448 0.0374 0.144 Uiso 0.494(13) 1 calc PR A 2
C6' C 0.3324(5) 0.5082(5) 0.0838(4) 0.120(3) Uiso 0.494(13) 1 d PGDU A 2
H6' H 0.3300 0.4732 0.0745 0.144 Uiso 0.494(13) 1 calc PR A 2
C8 C 0.3351(4) 0.4726(6) 0.1684(5) 0.062(4) Uani 1 1 d . . .
H8 H 0.3221 0.5014 0.1724 0.075 Uiso 1 1 calc R A .
C9 C 0.3419(3) 0.4286(7) 0.1928(4) 0.058(4) Uani 1 1 d . A .
C10 C 0.3312(4) 0.4256(8) 0.2243(5) 0.084(6) Uani 1 1 d . . .
H10 H 0.3159 0.4502 0.2288 0.100 Uiso 1 1 calc R A .
C11 C 0.3420(4) 0.3889(7) 0.2479(4) 0.064(5) Uani 1 1 d . A .
H11 H 0.3349 0.3875 0.2691 0.076 Uiso 1 1 calc R . .
C12 C 0.3637(3) 0.3533(6) 0.2403(4) 0.051(4) Uani 1 1 d . . .
C13 C 0.3726(3) 0.3556(6) 0.2090(4) 0.049(4) Uani 1 1 d . A .
H13 H 0.3871 0.3300 0.2038 0.058 Uiso 1 1 calc R . .
C14 C 0.3608(3) 0.2845(6) 0.2858(4) 0.050(4) Uani 1 1 d . . .
H14 H 0.3388 0.2843 0.2787 0.060 Uiso 1 1 calc R A .
C15 C 0.3778(3) 0.3163(6) 0.2677(4) 0.052(4) Uani 1 1 d U A .
C16 C 0.4100(4) 0.3124(7) 0.2767(4) 0.070(5) Uani 1 1 d . . .
H16 H 0.4229 0.3312 0.2640 0.084 Uiso 1 1 calc R A .
C17 C 0.4230(4) 0.2811(8) 0.3039(5) 0.085(6) Uani 1 1 d . A .
H17 H 0.4449 0.2789 0.3106 0.102 Uiso 1 1 calc R . .
C18 C 0.4036(4) 0.2532(6) 0.3213(4) 0.061(4) Uani 1 1 d . . .
C19 C 0.4157(4) 0.2225(7) 0.3519(4) 0.069(5) Uani 1 1 d . A .
H19 H 0.4373 0.2223 0.3610 0.083 Uiso 1 1 calc R . .
C20 C 0.4090(2) 0.1664(4) 0.3957(2) 0.077(5) Uiso 1 1 d G . .
C21 C 0.4084(2) 0.1109(4) 0.3937(2) 0.109(7) Uiso 1 1 d G . .
H21 H 0.3986 0.0939 0.3732 0.130 Uiso 1 1 calc R . .
C22 C 0.4220(3) 0.0803(4) 0.4217(2) 0.122(7) Uiso 1 1 d G . .
H22 H 0.4215 0.0426 0.4201 0.147 Uiso 1 1 calc R . .
C23 C 0.4366(2) 0.1044(4) 0.4521(2) 0.132(8) Uiso 1 1 d G . .
C24 C 0.4370(3) 0.1602(4) 0.4538(2) 0.194(13) Uiso 1 1 d G . .
H24 H 0.4467 0.1773 0.4742 0.233 Uiso 1 1 calc R . .
C25 C 0.4234(3) 0.1910(4) 0.4259(2) 0.159(10) Uiso 1 1 d G . .
H25 H 0.4239 0.2287 0.4274 0.190 Uiso 1 1 calc R . .
C26 C 0.4521(2) 0.0713(5) 0.4820(2) 0.181(12) Uiso 1 1 d G . .
H26A H 0.4653 0.0443 0.4740 0.272 Uiso 1 1 calc R . .
H26B H 0.4361 0.0538 0.4926 0.272 Uiso 1 1 calc R . .
H26C H 0.4648 0.0943 0.4988 0.272 Uiso 1 1 calc R . .
C27 C 0.3982(2) 0.4283(4) 0.0668(2) 0.091(6) Uiso 1 1 d GD . .
C28 C 0.4293(2) 0.4146(4) 0.07746(19) 0.096(4) Uiso 0.590(11) 1 d PGU B 1
H28 H 0.4347 0.3859 0.0930 0.115 Uiso 0.590(11) 1 calc PR B 1
C29 C 0.4526(2) 0.4430(5) 0.0654(2) 0.096(4) Uiso 0.590(11) 1 d PGU B 1
H29 H 0.4737 0.4334 0.0728 0.115 Uiso 0.590(11) 1 calc PR B 1
C30 C 0.4453(3) 0.4854(4) 0.0424(2) 0.095(4) Uiso 0.590(11) 1 d PGU B 1
C31 C 0.4139(3) 0.4988(4) 0.0321(2) 0.095(4) Uiso 0.590(11) 1 d PGU B 1
H31 H 0.4085 0.5275 0.0166 0.114 Uiso 0.590(11) 1 calc PR B 1
C32 C 0.3905(3) 0.4706(5) 0.0441(2) 0.095(5) Uiso 0.590(11) 1 d PGU B 1
H32 H 0.3694 0.4801 0.0367 0.114 Uiso 0.590(11) 1 calc PR B 1
C33 C 0.4704(3) 0.5151(6) 0.0288(2) 0.101(6) Uiso 0.590(11) 1 d PGU B 1
H33A H 0.4830 0.5353 0.0473 0.152 Uiso 0.590(11) 1 calc PR B 1
H33B H 0.4609 0.5396 0.0108 0.152 Uiso 0.590(11) 1 calc PR B 1
H33C H 0.4837 0.4897 0.0194 0.152 Uiso 0.590(11) 1 calc PR B 1
C28' C 0.4171(3) 0.3835(4) 0.05159(18) 0.097(5) Uiso 0.410(11) 1 d PGDU B 2
H28' H 0.4111 0.3471 0.0506 0.116 Uiso 0.410(11) 1 calc PR B 2
C29' C 0.4434(3) 0.4019(4) 0.0397(2) 0.097(5) Uiso 0.410(11) 1 d PGU B 2
H29' H 0.4547 0.3782 0.0279 0.116 Uiso 0.410(11) 1 calc PR B 2
C30' C 0.4534(2) 0.4548(5) 0.0450(2) 0.096(4) Uiso 0.410(11) 1 d PGU B 2
C31' C 0.4363(3) 0.4888(4) 0.0626(2) 0.096(4) Uiso 0.410(11) 1 d PGU B 2
H31' H 0.4427 0.5247 0.0665 0.115 Uiso 0.410(11) 1 calc PR B 2
C32' C 0.4100(3) 0.4706(4) 0.0746(2) 0.096(4) Uiso 0.410(11) 1 d PGDU B 2
H32' H 0.4011 0.4929 0.0895 0.115 Uiso 0.410(11) 1 calc PR B 2
C33' C 0.4813(3) 0.4748(7) 0.0314(3) 0.099(7) Uiso 0.410(11) 1 d PGU B 2
H33D H 0.4745 0.4995 0.0124 0.149 Uiso 0.410(11) 1 calc PR B 2
H33E H 0.4922 0.4447 0.0232 0.149 Uiso 0.410(11) 1 calc PR B 2
H33F H 0.4953 0.4933 0.0496 0.149 Uiso 0.410(11) 1 calc PR B 2
C34 C 0.3578(5) 0.3641(9) 0.0651(8) 0.071(4) Uiso 0.545(10) 1 d PDU B 1
H34 H 0.3637 0.3456 0.0464 0.085 Uiso 0.545(10) 1 calc PR B 1
N6 N 0.3281(4) 0.3683(7) 0.1127(4) 0.050(4) Uiso 0.545(10) 1 d PGDU B 1
C35 C 0.3295(3) 0.3531(6) 0.0794(4) 0.070(4) Uiso 0.545(10) 1 d PGDU B 1
C36 C 0.3052(4) 0.3244(7) 0.0604(4) 0.070(3) Uiso 0.545(10) 1 d PGU B 1
H36 H 0.3062 0.3141 0.0377 0.085 Uiso 0.545(10) 1 calc PR B 1
C37 C 0.2795(4) 0.3109(7) 0.0747(4) 0.069(3) Uiso 0.545(10) 1 d PGDU B 1
H37 H 0.2629 0.2913 0.0618 0.083 Uiso 0.545(10) 1 calc PR B 1
C38 C 0.2781(4) 0.3261(7) 0.1080(4) 0.069(3) Uiso 0.545(10) 1 d PGDU B 1
C39 C 0.3024(4) 0.3548(8) 0.1270(4) 0.066(3) Uiso 0.545(10) 1 d PGDU B 1
H39 H 0.3014 0.3651 0.1498 0.079 Uiso 0.545(10) 1 calc PR B 1
N7 N 0.2105(4) 0.2645(6) 0.1425(4) 0.040(4) Uiso 0.545(10) 1 d PGDU B 1
C40 C 0.2377(4) 0.2706(5) 0.1295(5) 0.068(4) Uiso 0.545(10) 1 d PGDU B 1
H40 H 0.2501 0.2404 0.1266 0.081 Uiso 0.545(10) 1 calc PR B 1
C41 C 0.2470(4) 0.3210(6) 0.1209(4) 0.069(3) Uiso 0.545(10) 1 d PGDU B 1
C42 C 0.2290(4) 0.3652(5) 0.1252(5) 0.070(3) Uiso 0.545(10) 1 d PGDU B 1
H42 H 0.2354 0.3996 0.1192 0.084 Uiso 0.545(10) 1 calc PR B 1
C43 C 0.2017(4) 0.3591(6) 0.1381(5) 0.070(3) Uiso 0.545(10) 1 d PGDU B 1
H43 H 0.1894 0.3893 0.1411 0.084 Uiso 0.545(10) 1 calc PR B 1
C44 C 0.1925(3) 0.3088(7) 0.1468(3) 0.069(4) Uiso 0.545(10) 1 d PGDU B 1
C34' C 0.3487(7) 0.3985(10) 0.0634(10) 0.069(4) Uiso 0.455(10) 1 d PDU B 2
H34' H 0.3484 0.4070 0.0401 0.083 Uiso 0.455(10) 1 calc PR B 2
N6' N 0.3269(4) 0.3684(9) 0.1056(5) 0.052(4) Uiso 0.455(10) 1 d PGDU B 2
C35' C 0.3194(4) 0.3816(7) 0.0712(5) 0.070(4) Uiso 0.455(10) 1 d PGDU B 2
C36' C 0.2890(5) 0.3766(9) 0.0539(4) 0.071(4) Uiso 0.455(10) 1 d PGU B 2
H36' H 0.2840 0.3856 0.0304 0.086 Uiso 0.455(10) 1 calc PR B 2
C37' C 0.2660(4) 0.3584(9) 0.0711(4) 0.070(3) Uiso 0.455(10) 1 d PGDU B 2
H37' H 0.2453 0.3550 0.0593 0.084 Uiso 0.455(10) 1 calc PR B 2
C38' C 0.2735(4) 0.3452(9) 0.1055(4) 0.068(3) Uiso 0.455(10) 1 d PGDU B 2
C39' C 0.3039(4) 0.3502(10) 0.1228(4) 0.066(3) Uiso 0.455(10) 1 d PGDU B 2
H39' H 0.3090 0.3412 0.1463 0.079 Uiso 0.455(10) 1 calc PR B 2
N7' N 0.2104(5) 0.2623(7) 0.1306(5) 0.042(4) Uiso 0.455(10) 1 d PGDU B 2
C40' C 0.2379(5) 0.2745(7) 0.1195(5) 0.068(4) Uiso 0.455(10) 1 d PGDU B 2
H40' H 0.2479 0.2484 0.1079 0.082 Uiso 0.455(10) 1 calc PR B 2
C41' C 0.2509(4) 0.3250(7) 0.1252(5) 0.069(3) Uiso 0.455(10) 1 d PGDU B 2
C42' C 0.2363(5) 0.3632(7) 0.1421(6) 0.070(3) Uiso 0.455(10) 1 d PGDU B 2
H42' H 0.2451 0.3976 0.1461 0.084 Uiso 0.455(10) 1 calc PR B 2
C43' C 0.2088(5) 0.3509(8) 0.1533(5) 0.069(3) Uiso 0.455(10) 1 d PGDU B 2
H43' H 0.1988 0.3770 0.1649 0.083 Uiso 0.455(10) 1 calc PR B 2
C44' C 0.1958(4) 0.3004(9) 0.1476(3) 0.068(4) Uiso 0.455(10) 1 d PGDU B 2
C45 C 0.1664(4) 0.2905(7) 0.1603(3) 0.070(5) Uiso 1 1 d D . .
H45 H 0.1546 0.3158 0.1703 0.084 Uiso 1 1 calc R B 1
C46 C 0.12949(18) 0.2306(4) 0.1705(2) 0.085(5) Uiso 1 1 d G . .
C47 C 0.10243(17) 0.2594(4) 0.1584(3) 0.143(9) Uiso 1 1 d G B .
H47 H 0.1024 0.2858 0.1413 0.172 Uiso 1 1 calc R . .
C48 C 0.07537(17) 0.2493(4) 0.1714(3) 0.167(11) Uiso 1 1 d G B .
H48 H 0.0571 0.2691 0.1630 0.201 Uiso 1 1 calc R . .
C49 C 0.07471(19) 0.2105(4) 0.1966(3) 0.137(9) Uiso 1 1 d G B .
C50 C 0.1021(2) 0.1821(4) 0.2085(3) 0.128(8) Uiso 1 1 d G B .
H50 H 0.1022 0.1557 0.2256 0.153 Uiso 1 1 calc R . .
C51 C 0.12923(19) 0.1919(4) 0.1956(3) 0.109(7) Uiso 1 1 d G B .
H51 H 0.1476 0.1722 0.2040 0.131 Uiso 1 1 calc R . .
C52 C 0.0453(2) 0.1988(5) 0.2099(3) 0.26(2) Uiso 1 1 d G B .
H52A H 0.0278 0.2175 0.1959 0.384 Uiso 1 1 calc R . .
H52B H 0.0475 0.2109 0.2336 0.384 Uiso 1 1 calc R . .
H52C H 0.0413 0.1604 0.2089 0.384 Uiso 1 1 calc R . .
C53 C 0.43032(16) 0.4724(3) 0.1662(2) 0.068(5) Uiso 1 1 d G B .
C54 C 0.45708(17) 0.4914(4) 0.1556(2) 0.088(6) Uiso 1 1 d G B .
H54 H 0.4668 0.4707 0.1405 0.105 Uiso 1 1 calc R . .
C55 C 0.46952(16) 0.5406(3) 0.1672(2) 0.136(9) Uiso 1 1 d G B .
H55 H 0.4877 0.5532 0.1598 0.164 Uiso 1 1 calc R . .
C56 C 0.45555(16) 0.5719(3) 0.1894(2) 0.103(6) Uiso 1 1 d G B .
C57 C 0.42875(17) 0.5522(3) 0.1999(2) 0.090(6) Uiso 1 1 d G B .
H57 H 0.4190 0.5727 0.2151 0.108 Uiso 1 1 calc R . .
C58 C 0.41619(15) 0.5030(3) 0.18842(17) 0.073(5) Uiso 1 1 d G B .
H58 H 0.3980 0.4903 0.1958 0.088 Uiso 1 1 calc R . .
C59 C 0.46858(19) 0.6257(4) 0.2012(3) 0.144(9) Uiso 1 1 d G B .
H59A H 0.4699 0.6287 0.2260 0.215 Uiso 1 1 calc R . .
H59B H 0.4549 0.6537 0.1898 0.215 Uiso 1 1 calc R . .
H59C H 0.4894 0.6296 0.1955 0.215 Uiso 1 1 calc R . .
C60 C 0.4375(4) 0.3841(7) 0.1589(4) 0.065(4) Uani 1 1 d U . .
H60 H 0.4588 0.3907 0.1677 0.078 Uiso 1 1 calc R B .
C61 C 0.4267(4) 0.3288(7) 0.1484(4) 0.070(5) Uani 1 1 d . B .
C62 C 0.4462(5) 0.2885(8) 0.1486(6) 0.107(8) Uani 1 1 d . . .
H62 H 0.4679 0.2929 0.1561 0.129 Uiso 1 1 calc R B .
C63 C 0.4337(5) 0.2394(9) 0.1375(6) 0.108(7) Uani 1 1 d . B .
H63 H 0.4468 0.2089 0.1401 0.130 Uiso 1 1 calc R . .
C64 C 0.4038(5) 0.2340(7) 0.1231(5) 0.077(5) Uani 1 1 d . . .
C66 C 0.3940(3) 0.1363(7) 0.1266(5) 0.062(4) Uani 1 1 d U . .
H66 H 0.4018 0.1382 0.1504 0.074 Uiso 1 1 calc R B .
C67 C 0.3913(4) 0.1821(8) 0.1077(6) 0.079(5) Uani 1 1 d . B .
C68 C 0.3801(6) 0.1785(8) 0.0734(7) 0.123(8) Uani 1 1 d . . .
H68 H 0.3784 0.2098 0.0598 0.148 Uiso 1 1 calc R B .
C69 C 0.3709(6) 0.1283(9) 0.0577(5) 0.124(9) Uani 1 1 d . B .
H69 H 0.3617 0.1257 0.0343 0.149 Uiso 1 1 calc R . .
C70 C 0.3759(4) 0.0845(8) 0.0781(6) 0.080(5) Uani 1 1 d . . .
C71 C 0.3714(5) 0.0327(8) 0.0639(5) 0.095(7) Uani 1 1 d . B .
H71 H 0.3651 0.0285 0.0399 0.114 Uiso 1 1 calc R . .
C72 C 0.3733(2) -0.0579(3) 0.0678(2) 0.069(5) Uiso 1 1 d GD . .
C73 C 0.35599(18) -0.0984(4) 0.0796(2) 0.100(6) Uiso 0.681(13) 1 d PGU C 1
H73 H 0.3443 -0.0911 0.0970 0.120 Uiso 0.681(13) 1 calc PR C 1
C74 C 0.3559(2) -0.1495(4) 0.0658(2) 0.101(6) Uiso 0.681(13) 1 d PGU C 1
H74 H 0.3441 -0.1768 0.0740 0.121 Uiso 0.681(13) 1 calc PR C 1
C75 C 0.3730(3) -0.1613(4) 0.04010(19) 0.122(8) Uiso 1 1 d GD C .
C76 C 0.3903(3) -0.1203(5) 0.02864(16) 0.092(6) Uiso 0.681(13) 1 d PGU C 1
H76 H 0.4021 -0.1275 0.0113 0.110 Uiso 0.681(13) 1 calc PR C 1
C77 C 0.3905(3) -0.0691(4) 0.04230(19) 0.091(6) Uiso 0.681(13) 1 d PGU C 1
H77 H 0.4023 -0.0417 0.0342 0.110 Uiso 0.681(13) 1 calc PR C 1
C78 C 0.3723(4) -0.2163(5) 0.0247(2) 0.185(12) Uiso 1 1 d G C .
H78A H 0.3709 -0.2133 -0.0001 0.278 Uiso 1 1 calc R . .
H78B H 0.3542 -0.2357 0.0297 0.278 Uiso 1 1 calc R . .
H78C H 0.3913 -0.2355 0.0345 0.278 Uiso 1 1 calc R . .
C80 C 0.4010(2) -0.1015(4) 0.16932(17) 0.085(5) Uiso 1 1 d G C .
C81 C 0.4284(2) -0.0899(4) 0.19200(18) 0.088(6) Uiso 1 1 d G C .
H81 H 0.4325 -0.0545 0.2000 0.106 Uiso 1 1 calc R . .
C82 C 0.4499(2) -0.1302(5) 0.20295(18) 0.108(7) Uiso 1 1 d G C .
H82 H 0.4684 -0.1219 0.2184 0.130 Uiso 1 1 calc R . .
C83 C 0.4444(2) -0.1828(4) 0.1916(2) 0.121(7) Uiso 1 1 d G C .
C84 C 0.4169(2) -0.1938(3) 0.1687(2) 0.138(9) Uiso 1 1 d G C .
H84 H 0.4128 -0.2291 0.1606 0.166 Uiso 1 1 calc R . .
C85 C 0.39534(18) -0.1536(3) 0.15768(18) 0.126(8) Uiso 1 1 d G C .
H85 H 0.3768 -0.1618 0.1422 0.151 Uiso 1 1 calc R . .
C86 C 0.4673(3) -0.2264(5) 0.2041(3) 0.225(16) Uiso 1 1 d G C .
H86A H 0.4861 -0.2109 0.2176 0.337 Uiso 1 1 calc R . .
H86B H 0.4727 -0.2455 0.1845 0.337 Uiso 1 1 calc R . .
H86C H 0.4579 -0.2513 0.2183 0.337 Uiso 1 1 calc R . .
C73' C 0.3440(2) -0.0870(5) 0.0568(2) 0.100(7) Uiso 0.319(13) 1 d PGDU C 2
H73' H 0.3247 -0.0693 0.0561 0.121 Uiso 0.319(13) 1 calc PR C 2
C74' C 0.3445(2) -0.1403(5) 0.0472(2) 0.100(7) Uiso 0.319(13) 1 d PGDU C 2
H74' H 0.3265 -0.1619 0.0454 0.121 Uiso 0.319(13) 1 calc PR C 2
C76' C 0.4006(2) -0.1396(4) 0.05985(16) 0.093(6) Uiso 0.319(13) 1 d PGDU C 2
H76' H 0.4187 -0.1608 0.0663 0.111 Uiso 0.319(13) 1 calc PR C 2
C77' C 0.4001(2) -0.0863(4) 0.06944(18) 0.092(6) Uiso 0.319(13) 1 d PGDU C 2
H77' H 0.4193 -0.0689 0.0775 0.111 Uiso 0.319(13) 1 calc PR C 2
C87 C 0.3503(4) -0.0711(7) 0.1616(4) 0.071(5) Uani 1 1 d . . .
H87 H 0.3453 -0.1039 0.1713 0.085 Uiso 1 1 calc R . .
N14 N 0.33718(17) 0.0145(4) 0.1363(2) 0.057(3) Uani 1 1 d G . .
C88 C 0.3268(2) -0.0316(4) 0.1500(3) 0.069(5) Uani 1 1 d GU . .
C89 C 0.2953(3) -0.0380(4) 0.1509(3) 0.099(6) Uani 1 1 d G . .
H89 H 0.2882 -0.0695 0.1602 0.119 Uiso 1 1 calc R . .
C90 C 0.27436(18) 0.0018(5) 0.1381(3) 0.096(6) Uani 1 1 d G . .
H90 H 0.2529 -0.0026 0.1387 0.115 Uiso 1 1 calc R . .
C91 C 0.2848(2) 0.0479(5) 0.1244(3) 0.067(5) Uani 1 1 d G . .
C92 C 0.3162(2) 0.0542(3) 0.1236(2) 0.066(5) Uani 1 1 d GU . .
H92 H 0.3233 0.0858 0.1142 0.079 Uiso 1 1 calc R . .
C93 C 0.2419(4) 0.1120(7) 0.1280(5) 0.071(5) Uani 1 1 d . . .
H93 H 0.2442 0.1041 0.1517 0.085 Uiso 1 1 calc R B .
C94 C 0.2620(4) 0.0895(7) 0.1102(5) 0.070(5) Uani 1 1 d . B .
C95 C 0.2611(5) 0.1055(10) 0.0771(7) 0.114(8) Uani 1 1 d . . .
H95 H 0.2762 0.0934 0.0645 0.137 Uiso 1 1 calc R B .
C96 C 0.2375(5) 0.1397(9) 0.0624(5) 0.101(6) Uani 1 1 d . B .
H96 H 0.2363 0.1510 0.0394 0.121 Uiso 1 1 calc R . .
C97 C 0.2159(4) 0.1571(7) 0.0809(5) 0.078(5) Uani 1 1 d U . .
C98 C 0.1892(4) 0.1896(8) 0.0660(5) 0.086(6) Uani 1 1 d . B .
H98 H 0.1860 0.2000 0.0427 0.104 Uiso 1 1 calc R . .
C99 C 0.1446(3) 0.2371(4) 0.0769(4) 0.14(2) Uiso 0.632(13) 1 d PG B 1
C100 C 0.1437(4) 0.2793(4) 0.0540(4) 0.135(6) Uiso 0.632(13) 1 d PGU B 1
H100 H 0.1624 0.2911 0.0471 0.162 Uiso 0.632(13) 1 calc PR B 1
C101 C 0.1156(5) 0.3044(4) 0.0411(4) 0.136(5) Uiso 0.632(13) 1 d PGU B 1
H101 H 0.1153 0.3332 0.0255 0.163 Uiso 0.632(13) 1 calc PR B 1
C102 C 0.0878(4) 0.2879(4) 0.0507(4) 0.137(5) Uiso 0.632(13) 1 d PGU B 1
C103 C 0.0890(3) 0.2455(3) 0.0738(3) 0.137(6) Uiso 0.632(13) 1 d PGU B 1
H103 H 0.0704 0.2338 0.0808 0.164 Uiso 0.632(13) 1 calc PR B 1
C104 C 0.1171(3) 0.2202(3) 0.0868(3) 0.135(6) Uiso 0.632(13) 1 d PGU B 1
H104 H 0.1174 0.1915 0.1025 0.163 Uiso 0.632(13) 1 calc PR B 1
C105 C 0.0574(5) 0.3142(5) 0.0361(5) 0.142(7) Uiso 0.632(13) 1 d PGU B 1
H10A H 0.0609 0.3421 0.0199 0.214 Uiso 0.632(13) 1 calc PR B 1
H10B H 0.0484 0.3301 0.0546 0.214 Uiso 0.632(13) 1 calc PR B 1
H10C H 0.0430 0.2876 0.0241 0.214 Uiso 0.632(13) 1 calc PR B 1
C110 C 0.1396(3) 0.0904(4) 0.1250(3) 0.082(5) Uiso 1 1 d G . .
C111 C 0.1406(2) 0.0855(4) 0.0902(3) 0.104(6) Uiso 1 1 d G B .
H111 H 0.1585 0.0969 0.0817 0.125 Uiso 1 1 calc R . .
C112 C 0.1154(3) 0.0639(3) 0.0679(3) 0.154(10) Uiso 1 1 d G . .
H112 H 0.1162 0.0608 0.0443 0.185 Uiso 1 1 calc R B .
C113 C 0.0887(3) 0.0466(3) 0.0799(3) 0.137(9) Uiso 1 1 d G B .
C114 C 0.0881(3) 0.0520(4) 0.1148(3) 0.188(13) Uiso 1 1 d G . .
H114 H 0.0702 0.0407 0.1234 0.226 Uiso 1 1 calc R B .
C115 C 0.1132(3) 0.0736(4) 0.1372(3) 0.145(9) Uiso 1 1 d G B .
H115 H 0.1124 0.0768 0.1608 0.174 Uiso 1 1 calc R . .
C116 C 0.0618(3) 0.0221(4) 0.0559(4) 0.175(11) Uiso 1 1 d G . .
H11A H 0.0519 -0.0048 0.0682 0.262 Uiso 1 1 calc R B .
H11B H 0.0694 0.0052 0.0368 0.262 Uiso 1 1 calc R . .
H11C H 0.0467 0.0498 0.0472 0.262 Uiso 1 1 calc R . .
C199 C 0.1424(6) 0.2284(13) 0.0663(9) 0.043(12) Uiso 0.368(13) 1 d PG B 2
C200 C 0.1330(7) 0.2778(13) 0.0770(9) 0.136(6) Uiso 0.368(13) 1 d PGU B 2
H200 H 0.1467 0.2981 0.0932 0.163 Uiso 0.368(13) 1 calc PR B 2
C201 C 0.1034(8) 0.2974(12) 0.0638(9) 0.136(6) Uiso 0.368(13) 1 d PGU B 2
H201 H 0.0972 0.3310 0.0712 0.164 Uiso 0.368(13) 1 calc PR B 2
C202 C 0.0826(6) 0.2682(13) 0.0397(8) 0.137(5) Uiso 0.368(13) 1 d PGU B 2
C203 C 0.0924(8) 0.2186(13) 0.0294(9) 0.136(7) Uiso 0.368(13) 1 d PGU B 2
H203 H 0.0786 0.1981 0.0132 0.163 Uiso 0.368(13) 1 calc PR B 2
C204 C 0.1219(8) 0.1988(12) 0.0425(10) 0.136(8) Uiso 0.368(13) 1 d PGU B 2
H204 H 0.1281 0.1651 0.0352 0.163 Uiso 0.368(13) 1 calc PR B 2
C205 C 0.0510(8) 0.290(2) 0.0249(13) 0.142(8) Uiso 0.368(13) 1 d PGU B 2
H20A H 0.0349 0.2660 0.0304 0.213 Uiso 0.368(13) 1 calc PR B 2
H20B H 0.0490 0.2929 0.0000 0.213 Uiso 0.368(13) 1 calc PR B 2
H20C H 0.0485 0.3253 0.0346 0.213 Uiso 0.368(13) 1 calc PR B 2
C117 C 0.1755(4) 0.0916(7) 0.1733(5) 0.075(5) Uani 1 1 d . . .
H117 H 0.1678 0.0576 0.1781 0.090 Uiso 1 1 calc R B .
C118 C 0.2002(4) 0.1172(7) 0.1988(5) 0.066(5) Uani 1 1 d . B .
C119 C 0.2123(5) 0.0941(7) 0.2274(5) 0.094(6) Uani 1 1 d . . .
H119 H 0.2068 0.0585 0.2319 0.112 Uiso 1 1 calc R B .
C120 C 0.2344(4) 0.1233(7) 0.2525(5) 0.089(6) Uani 1 1 d . B .
H120 H 0.2443 0.1069 0.2731 0.107 Uiso 1 1 calc R . .
C121 C 0.2403(4) 0.1754(7) 0.2452(5) 0.065(5) Uani 1 1 d . . .
C122 C 0.2280(4) 0.1944(7) 0.2136(5) 0.065(5) Uani 1 1 d . B .
H122 H 0.2342 0.2290 0.2079 0.078 Uiso 1 1 calc R . .
C123 C 0.2876(4) 0.1930(7) 0.2881(5) 0.066(5) Uani 1 1 d . . .
H123 H 0.2964 0.1615 0.2806 0.079 Uiso 1 1 calc R B .
C124 C 0.2583(4) 0.2085(6) 0.2707(4) 0.059(4) Uani 1 1 d U B .
C125 C 0.2475(4) 0.2588(8) 0.2804(5) 0.090(6) Uani 1 1 d . . .
H125 H 0.2288 0.2735 0.2682 0.109 Uiso 1 1 calc R B .
C126 C 0.2644(5) 0.2857(6) 0.3074(5) 0.071(5) Uani 1 1 d . B .
H126 H 0.2568 0.3185 0.3145 0.085 Uiso 1 1 calc R . .
C127 C 0.3096(5) 0.2896(7) 0.3527(5) 0.073(5) Uani 1 1 d . B .
H127 H 0.3023 0.3215 0.3615 0.088 Uiso 1 1 calc R . .
C228 C 0.2919(5) 0.2657(8) 0.3240(5) 0.074(5) Uani 1 1 d . . .
C128 C 0.3526(2) 0.2942(4) 0.3968(2) 0.076(5) Uiso 1 1 d G . .
C129 C 0.3390(2) 0.2921(4) 0.4259(3) 0.133(3) Uiso 1 1 d G . .
H129 H 0.3190 0.2767 0.4247 0.160 Uiso 1 1 calc R . .
C130 C 0.3548(2) 0.3125(4) 0.4569(2) 0.133(3) Uiso 1 1 d G . .
H130 H 0.3453 0.3109 0.4766 0.160 Uiso 1 1 calc R . .
C131 C 0.3843(2) 0.3354(4) 0.4594(2) 0.133(3) Uiso 1 1 d G . .
C132 C 0.3977(2) 0.3373(4) 0.4298(2) 0.133(3) Uiso 1 1 d G . .
H132 H 0.4176 0.3528 0.4309 0.160 Uiso 1 1 calc R . .
C133 C 0.3820(2) 0.3170(3) 0.3988(2) 0.133(3) Uiso 1 1 d G . .
H133 H 0.3914 0.3186 0.3791 0.160 Uiso 1 1 calc R . .
C134 C 0.4016(3) 0.3562(5) 0.4930(3) 0.133(3) Uiso 1 1 d G . .
H13A H 0.4144 0.3277 0.5050 0.200 Uiso 1 1 calc R . .
H13B H 0.3866 0.3683 0.5070 0.200 Uiso 1 1 calc R . .
H13C H 0.4149 0.3860 0.4888 0.200 Uiso 1 1 calc R . .
C135 C 0.4555(2) -0.0058(4) 0.1225(2) 0.133(3) Uiso 1 1 d G . .
C136 C 0.4516(3) -0.0565(5) 0.1079(3) 0.133(4) Uiso 0.581(13) 1 d PG D 1
H136 H 0.4358 -0.0794 0.1132 0.160 Uiso 0.581(13) 1 calc PR D 1
C137 C 0.4708(3) -0.0735(5) 0.0855(3) 0.133(4) Uiso 0.581(13) 1 d PG D 1
H137 H 0.4680 -0.1080 0.0758 0.160 Uiso 0.581(13) 1 calc PR D 1
C138 C 0.4942(3) -0.0404(5) 0.0772(3) 0.133(4) Uiso 0.581(13) 1 d PG D 1
C139 C 0.4979(3) 0.0102(5) 0.0922(3) 0.133(4) Uiso 0.581(13) 1 d PG D 1
H139 H 0.5137 0.0332 0.0870 0.160 Uiso 0.581(13) 1 calc PR D 1
C140 C 0.4787(3) 0.0275(4) 0.1146(2) 0.133(4) Uiso 0.581(13) 1 d PG D 1
H140 H 0.4816 0.0620 0.1245 0.160 Uiso 0.581(13) 1 calc PR D 1
C141 C 0.5144(3) -0.0585(6) 0.0524(3) 0.087(4) Uiso 0.581(13) 1 d PG D 1
H14A H 0.5111 -0.0965 0.0477 0.130 Uiso 0.581(13) 1 calc PR D 1
H14B H 0.5363 -0.0523 0.0623 0.130 Uiso 0.581(13) 1 calc PR D 1
H14C H 0.5090 -0.0383 0.0311 0.130 Uiso 0.581(13) 1 calc PR D 1
C236 C 0.4820(3) -0.0438(4) 0.1310(3) 0.133(4) Uiso 0.419(13) 1 d PG D 2
H236 H 0.4872 -0.0598 0.1529 0.160 Uiso 0.419(13) 1 calc PR D 2
C237 C 0.4987(3) -0.0547(5) 0.1050(3) 0.133(4) Uiso 0.419(13) 1 d PG D 2
H237 H 0.5145 -0.0811 0.1085 0.160 Uiso 0.419(13) 1 calc PR D 2
C238 C 0.4927(3) -0.0271(5) 0.0739(3) 0.133(4) Uiso 0.419(13) 1 d PG D 2
C239 C 0.4693(3) 0.0118(5) 0.0696(2) 0.133(4) Uiso 0.419(13) 1 d PG D 2
H239 H 0.4649 0.0311 0.0487 0.160 Uiso 0.419(13) 1 calc PR D 2
C240 C 0.4525(3) 0.0229(5) 0.0955(2) 0.133(4) Uiso 0.419(13) 1 d PG D 2
H240 H 0.4386 0.0522 0.0930 0.160 Uiso 0.419(13) 1 calc PR D 2
C241 C 0.5102(3) -0.0398(6) 0.0455(3) 0.133(4) Uiso 0.419(13) 1 d PG D 2
H24A H 0.5281 -0.0626 0.0544 0.200 Uiso 0.419(13) 1 calc PR D 2
H24B H 0.5176 -0.0067 0.0367 0.200 Uiso 0.419(13) 1 calc PR D 2
H24C H 0.4965 -0.0585 0.0271 0.200 Uiso 0.419(13) 1 calc PR D 2
C142 C 0.4493(4) 0.0403(7) 0.1712(5) 0.074(5) Uani 1 1 d . . .
H142 H 0.4710 0.0466 0.1752 0.089 Uiso 1 1 calc R D .
C143 C 0.4300(4) 0.0578(7) 0.1957(5) 0.071(5) Uani 1 1 d . D .
C144 C 0.4417(4) 0.0815(8) 0.2243(5) 0.090(6) Uani 1 1 d . . .
H144 H 0.4630 0.0918 0.2289 0.108 Uiso 1 1 calc R D .
C145 C 0.4215(4) 0.0920(7) 0.2494(5) 0.085(6) Uani 1 1 d . D .
H145 H 0.4294 0.1094 0.2704 0.102 Uiso 1 1 calc R . .
C146 C 0.3849(4) 0.2776(7) 0.1228(4) 0.061(4) Uani 1 1 d . B .
H146 H 0.3634 0.2746 0.1135 0.074 Uiso 1 1 calc R . .
C147 C 0.3919(4) 0.0768(5) 0.2423(4) 0.048(4) Uani 1 1 d U . .
C148 C 0.3809(4) 0.0536(6) 0.2105(5) 0.066(5) Uani 1 1 d . D .
H148 H 0.3595 0.0441 0.2050 0.079 Uiso 1 1 calc R . .
C149 C 0.3714(3) 0.1276(6) 0.2859(4) 0.053(4) Uani 1 1 d . . .
H149 H 0.3817 0.1578 0.2789 0.064 Uiso 1 1 calc R D .
C150 C 0.3723(4) 0.0801(7) 0.2688(4) 0.063(4) Uani 1 1 d . D .
C151 C 0.3575(4) 0.0376(7) 0.2802(5) 0.076(5) Uani 1 1 d U . .
H151 H 0.3575 0.0044 0.2688 0.092 Uiso 1 1 calc R D .
C152 C 0.3426(4) 0.0416(7) 0.3079(5) 0.080(5) Uani 1 1 d . D .
H152 H 0.3324 0.0119 0.3158 0.096 Uiso 1 1 calc R . .
C153 C 0.3431(4) 0.0887(8) 0.3232(4) 0.061(4) Uani 1 1 d . . .
C154 C 0.3291(3) 0.0950(8) 0.3547(4) 0.064(5) Uani 1 1 d . D .
H154 H 0.3204 0.0653 0.3644 0.077 Uiso 1 1 calc R . .
C155 C 0.3158(3) 0.1463(5) 0.3975(3) 0.066(4) Uiso 1 1 d G . .
C156 C 0.3302(3) 0.1242(6) 0.4285(4) 0.139(9) Uiso 1 1 d G . .
H156 H 0.3486 0.1038 0.4295 0.166 Uiso 1 1 calc R . .
C157 C 0.3175(3) 0.1318(6) 0.4580(3) 0.174(11) Uiso 1 1 d G . .
H157 H 0.3275 0.1165 0.4789 0.209 Uiso 1 1 calc R . .
C158 C 0.2903(3) 0.1618(6) 0.4572(3) 0.146(9) Uiso 1 1 d G . .
C159 C 0.2761(3) 0.1836(5) 0.4259(3) 0.126(8) Uiso 1 1 d G . .
H159 H 0.2576 0.2039 0.4248 0.151 Uiso 1 1 calc R . .
C160 C 0.2886(3) 0.1761(5) 0.3963(3) 0.101(6) Uiso 1 1 d G . .
H160 H 0.2787 0.1913 0.3753 0.121 Uiso 1 1 calc R . .
C161 C 0.2772(5) 0.1711(9) 0.4893(4) 0.231(17) Uiso 1 1 d G . .
H16A H 0.2888 0.1498 0.5080 0.347 Uiso 1 1 calc R . .
H16B H 0.2553 0.1605 0.4853 0.347 Uiso 1 1 calc R . .
H16C H 0.2789 0.2089 0.4953 0.347 Uiso 1 1 calc R . .
F2 F 0.3145(5) 0.1461(7) 0.2161(5) 0.100(7) Uani 0.371(5) 1 d PDU E 1
F1 F 0.3329(5) 0.2549(8) 0.1611(5) 0.108(10) Uani 0.371(5) 1 d PDU E 1
F5 F 0.3404(4) 0.1504(7) 0.1626(5) 0.069(6) Uani 0.371(5) 1 d PDU E 1
F4 F 0.3618(4) 0.2077(8) 0.2158(5) 0.105(8) Uani 0.371(5) 1 d PDU E 1
F6 F 0.2856(3) 0.1921(7) 0.1612(5) 0.064(6) Uani 0.371(5) 1 d PDU E 1
F3 F 0.3073(4) 0.2481(7) 0.2148(5) 0.144(10) Uani 0.371(5) 1 d PDU E 1
F5' F 0.3188(6) 0.1260(7) 0.1955(7) 0.100(8) Uani 0.297(9) 1 d PDU F 2
F6' F 0.2804(4) 0.2070(9) 0.1755(5) 0.060(6) Uani 0.297(9) 1 d PDU F 2
F3' F 0.3291(6) 0.2720(7) 0.1783(6) 0.108(11) Uani 0.297(9) 1 d PDU F 2
F4' F 0.3674(4) 0.1908(10) 0.1987(6) 0.107(8) Uani 0.297(9) 1 d PDU F 2
F2' F 0.3221(5) 0.2148(11) 0.2332(5) 0.142(11) Uani 0.297(9) 1 d PDU F 2
F1' F 0.3257(5) 0.1825(10) 0.1413(5) 0.074(6) Uani 0.297(9) 1 d PDU F 2
F2B F 0.3294(8) 0.1854(13) 0.2331(6) 0.099(9) Uani 0.220(9) 1 d PDU E 3
F1B F 0.3419(7) 0.1370(10) 0.1793(8) 0.066(7) Uani 0.220(9) 1 d PDU E 3
F6B F 0.3177(8) 0.2154(13) 0.1413(6) 0.109(10) Uani 0.220(9) 1 d PDU E 3
F5B F 0.2851(6) 0.1691(13) 0.1810(8) 0.067(7) Uiso 0.220(9) 1 d PDU E 3
F4B F 0.3060(8) 0.2642(11) 0.1948(9) 0.146(11) Uiso 0.220(9) 1 d PDU E 3
F3B F 0.3618(6) 0.2329(13) 0.1929(8) 0.105(8) Uiso 0.220(9) 1 d PDU E 3
F2A F 0.3401(8) 0.2613(9) 0.1747(7) 0.023(10) Uiso 0.223(16) 1 d PD E 4
F3A F 0.3351(9) 0.2064(15) 0.2332(5) 0.055(13) Uiso 0.223(16) 1 d PD E 4
F5A F 0.2976(12) 0.1447(16) 0.1965(13) 0.099(9) Uiso 0.223(16) 1 d PDU E 4
F7 F 0.4904(4) 0.3747(8) 0.1159(4) 0.187(7) Uani 1 1 d U . .
F8 F 0.5258(4) 0.3737(7) 0.1723(4) 0.186(7) Uani 1 1 d U . .
F9 F 0.5356(4) 0.3995(8) 0.0864(5) 0.205(7) Uani 1 1 d U . .
F10 F 0.5732(4) 0.3957(8) 0.1466(5) 0.197(7) Uani 1 1 d U . .
F11 F 0.5402(3) 0.3152(6) 0.1230(4) 0.149(5) Uani 1 1 d U . .
F12 F 0.5253(4) 0.4545(8) 0.1360(5) 0.207(7) Uani 1 1 d U . .
F13 F 0.0845(5) 0.4457(10) 0.0928(7) 0.286(12) Uani 1 1 d DU . .
F14 F 0.0816(5) 0.3949(12) 0.1483(7) 0.352(16) Uani 1 1 d DU . .
F15 F 0.1383(5) 0.4170(6) 0.1752(4) 0.202(7) Uani 1 1 d DU . .
F16 F 0.1375(4) 0.4801(6) 0.1237(4) 0.172(6) Uani 1 1 d DU . .
F17 F 0.1279(5) 0.3805(6) 0.1155(4) 0.205(7) Uani 1 1 d DU . .
F18 F 0.0943(6) 0.4871(9) 0.1555(7) 0.273(11) Uani 1 1 d DU . .
F19 F 0.7576(4) 0.3042(7) 0.1223(4) 0.171(6) Uani 1 1 d U . .
F20 F 0.8101(4) 0.3463(6) 0.1175(4) 0.179(6) Uani 1 1 d U . .
F21 F 0.8349(6) 0.2603(11) 0.1341(7) 0.283(11) Uani 1 1 d U . .
F22 F 0.7832(5) 0.2189(9) 0.1414(6) 0.241(9) Uani 1 1 d U . .
F23 F 0.8029(5) 0.3076(8) 0.1721(5) 0.217(8) Uani 1 1 d U . .
F24 F 0.7902(4) 0.2635(8) 0.0820(5) 0.197(7) Uani 1 1 d U . .
F25 F 0.7762(4) 0.0521(6) 0.1713(4) 0.106(4) Uiso 0.550(5) 1 d PDU G 1
F26 F 0.7284(3) 0.0634(5) 0.1839(4) 0.084(4) Uiso 0.550(5) 1 d PDU G 1
F27 F 0.7608(4) 0.0020(6) 0.2133(4) 0.102(4) Uiso 0.550(5) 1 d PDU G 1
F28 F 0.7668(4) -0.0368(7) 0.1636(5) 0.109(6) Uiso 0.550(5) 1 d PDU G 1
F30 F 0.7339(4) 0.0243(7) 0.1342(4) 0.129(6) Uiso 0.550(5) 1 d PDU G 1
F29 F 0.7182(3) -0.0251(6) 0.1755(5) 0.103(7) Uiso 0.550(5) 1 d PD G 1
F27' F 0.7806(6) 0.0299(9) 0.2006(6) 0.106(6) Uiso 0.264(8) 1 d PDU G 2
F25' F 0.7329(7) 0.0187(11) 0.2111(6) 0.089(6) Uiso 0.264(8) 1 d PDU G 2
F28' F 0.7588(7) -0.0497(9) 0.1894(7) 0.101(6) Uiso 0.264(8) 1 d PDU G 2
F30' F 0.7809(5) 0.0299(9) 0.2004(6) 0.106(6) Uiso 0.264(8) 1 d PDU G 2
F29' F 0.7688(8) 0.0063(13) 0.1454(7) 0.118(6) Uiso 0.264(8) 1 d PDU G 2
F26' F 0.7423(7) 0.0755(10) 0.1679(7) 0.093(6) Uiso 0.264(8) 1 d PDU G 2
F29A F 0.7158(4) -0.0150(9) 0.1584(7) 0.071(9) Uiso 0.372(18) 1 d PD G 3
F30A F 0.7502(18) 0.039(3) 0.1587(19) 0.23(3) Uiso 0.372(18) 1 d P G 3
F25A F 0.7649(8) -0.0219(14) 0.1494(9) 0.107(12) Uiso 0.372(18) 1 d P G 3
P3 P 0.5102(3) 0.1583(5) 0.1824(3) 0.072(3) Uani 0.597(8) 1 d PDU H 1
F31 F 0.4815(3) 0.1798(6) 0.1989(4) 0.113(5) Uiso 0.597(8) 1 d PDU H 1
F35 F 0.4867(4) 0.1336(6) 0.1519(4) 0.108(5) Uiso 0.597(8) 1 d PDU H 1
F32 F 0.5329(4) 0.1856(6) 0.2139(4) 0.107(5) Uiso 0.597(8) 1 d PDU H 1
F33 F 0.5395(4) 0.1385(6) 0.1677(4) 0.112(5) Uiso 0.597(8) 1 d PDU H 1
F34 F 0.5100(4) 0.2129(6) 0.1606(4) 0.092(5) Uiso 0.597(8) 1 d PDU H 1
F36 F 0.5105(3) 0.1045(5) 0.2041(4) 0.090(4) Uiso 0.597(8) 1 d PDU H 1
P3' P 0.5133(4) 0.1533(7) 0.1745(4) 0.071(3) Uani 0.403(8) 1 d PDU H 2
F32' F 0.5501(4) 0.1617(8) 0.1865(5) 0.099(5) Uiso 0.403(8) 1 d PDU H 2
F33' F 0.5188(5) 0.0899(8) 0.1747(5) 0.109(5) Uiso 0.403(8) 1 d PDU H 2
F36' F 0.5177(5) 0.1564(9) 0.1351(5) 0.127(7) Uiso 0.403(8) 1 d PDU H 2
F35' F 0.4766(5) 0.1452(9) 0.1631(6) 0.105(6) Uiso 0.403(8) 1 d PDU H 2
F31' F 0.5092(5) 0.1509(9) 0.2143(5) 0.109(5) Uiso 0.403(8) 1 d PDU H 2
F34' F 0.5083(5) 0.2176(8) 0.1748(6) 0.094(6) Uiso 0.403(8) 1 d PDU H 2
Sb1 Sb 0.32367(3) 0.19973(5) 0.18738(3) 0.0747(5) Uani 1 1 d D . .
Sb2 Sb 0.53254(4) 0.38648(9) 0.13020(6) 0.1233(13) Uani 0.772(9) 1 d P I 1
P8 P 0.53254(4) 0.38648(9) 0.13020(6) 0.1233(13) Uani 0.228(9) 1 d P I 2
Sb3 Sb 0.11201(8) 0.43272(10) 0.13667(9) 0.156(2) Uani 0.625(11) 1 d PD J 1
P7 P 0.11201(8) 0.43272(10) 0.13667(9) 0.156(2) Uani 0.375(11) 1 d P J 2
Sb4 Sb 0.79700(5) 0.28188(10) 0.12895(7) 0.1322(16) Uani 0.645(9) 1 d P K 1
P6 P 0.79700(5) 0.28188(10) 0.12895(7) 0.1322(16) Uani 0.355(9) 1 d P K 2
P1 P 0.74785(11) 0.0120(2) 0.17479(16) 0.0880(19) Uani 1 1 d D . .
P2 P 0.2001(2) 0.3176(4) 0.0075(3) 0.060(4) Uani 0.68(3) 1 d PD L 1
F49 F 0.1641(5) 0.2841(10) 0.0013(6) 0.175(12) Uiso 0.50 1 d PD L 1
F46 F 0.2344(5) 0.3539(11) 0.0103(6) 0.232(12) Uiso 0.70 1 d PD L 1
F44 F 0.1962(5) 0.3189(9) -0.0379(5) 0.147(10) Uiso 0.50 1 d PD L 1
F47 F 0.2185(6) 0.2538(11) 0.0073(7) 0.251(15) Uiso 0.70 1 d PD L 1
F45 F 0.2034(6) 0.3150(11) 0.0514(6) 0.196(16) Uiso 0.50 1 d PD L 1
F48 F 0.1795(6) 0.3792(9) 0.0063(7) 0.221(16) Uiso 0.50 1 d PD L 1
F44A F 0.2116(4) 0.2814(6) -0.0326(4) 0.121(5) Uiso 0.90 1 d P L 2
F48A F 0.1943(5) 0.3238(8) -0.0036(5) 0.115(12) Uiso 1 1 d . L 2
P2' P 0.2178(10) 0.2927(16) -0.0096(12) 0.188(19) Uiso 0.32(3) 1 d P L 2
F45A F 0.2152(18) 0.293(3) 0.038(2) 0.21(3) Uiso 0.30 1 d P L 2
F46A F 0.2573(14) 0.309(2) -0.0004(14) 0.23(2) Uiso 0.40 1 d P L 2
P4 P 0.70303(13) 0.44202(18) 0.17816(16) 0.098(2) Uani 1 1 d D . .
F40 F 0.6852(5) 0.4684(9) 0.1977(6) 0.18(2) Uiso 0.44(2) 1 d PD M 1
F38 F 0.6754(5) 0.4052(9) 0.1632(6) 0.140(12) Uiso 0.44(2) 1 d PD M 1
F39 F 0.6964(5) 0.4842(8) 0.1493(5) 0.119(11) Uiso 0.44(2) 1 d PD M 1
F41 F 0.7226(5) 0.4142(8) 0.1606(6) 0.127(12) Uiso 0.44(2) 1 d PD M 1
F42 F 0.7128(6) 0.3999(8) 0.2098(5) 0.155(14) Uiso 0.44(2) 1 d PD M 1
F37 F 0.7332(5) 0.4756(9) 0.1966(6) 0.149(14) Uiso 0.44(2) 1 d PD M 1
F39' F 0.7110(6) 0.4989(8) 0.1639(6) 0.121(9) Uiso 0.56(2) 1 d PD M 2
F41' F 0.7357(6) 0.4163(10) 0.1736(7) 0.142(11) Uiso 0.56(2) 1 d PD M 2
F38' F 0.6686(6) 0.4633(13) 0.1631(8) 0.176(13) Uiso 0.56(2) 1 d PD M 2
F40' F 0.6987(9) 0.4246(14) 0.1380(6) 0.203(15) Uiso 0.56(2) 1 d PD M 2
F37' F 0.6929(6) 0.4715(9) 0.2112(7) 0.127(10) Uiso 0.56(2) 1 d PD M 2
F42' F 0.6860(4) 0.3897(6) 0.1827(5) 0.089(7) Uiso 0.56(2) 1 d PD M 2

loop_
_atom_site_aniso_label
_atom_site_aniso_U_11
_atom_site_aniso_U_22
_atom_site_aniso_U_33
_atom_site_aniso_U_23
_atom_site_aniso_U_13
_atom_site_aniso_U_12
Co1 0.0467(15) 0.0451(15) 0.0716(17) 0.0076(12) 0.0195(12) 0.0013(12)
Co2 0.0492(15) 0.0483(15) 0.0619(16) 0.0025(12) 0.0158(12) -0.0006(12)
Co3 0.0432(15) 0.0524(16) 0.0857(19) -0.0167(13) 0.0204(13) -0.0003(12)
Co4 0.0373(14) 0.0567(17) 0.099(2) 0.0056(14) 0.0146(13) -0.0014(12)
N1 0.060(8) 0.036(8) 0.084(10) 0.024(7) 0.022(8) 0.016(6)
N2 0.051(8) 0.049(8) 0.056(8) 0.005(8) 0.017(7) -0.004(7)
N3 0.038(9) 0.049(8) 0.067(9) 0.006(7) 0.013(6) 0.003(6)
N4 0.073(9) 0.054(8) 0.049(8) 0.006(6) -0.001(7) 0.007(8)
N5 0.058(7) 0.084(8) 0.078(8) 0.016(7) 0.029(6) -0.015(7)
N8 0.029(7) 0.068(10) 0.114(11) 0.007(8) 0.020(7) -0.007(6)
N9 0.041(7) 0.043(8) 0.089(9) 0.004(7) 0.029(7) -0.009(7)
N10 0.048(10) 0.039(9) 0.085(9) 0.009(7) 0.032(7) 0.008(7)
N11 0.048(8) 0.064(11) 0.082(11) -0.011(8) 0.024(7) 0.014(7)
N12 0.046(7) 0.038(9) 0.090(10) -0.038(8) 0.014(7) -0.010(6)
N13 0.046(9) 0.051(8) 0.091(10) -0.003(7) 0.015(7) 0.009(7)
N15 0.043(7) 0.062(8) 0.082(8) 0.002(7) 0.019(6) -0.001(7)
N16 0.040(8) 0.073(10) 0.122(13) 0.007(9) 0.004(9) 0.016(7)
N17 0.040(7) 0.067(8) 0.072(8) -0.002(7) 0.004(6) -0.010(6)
N18 0.034(8) 0.051(9) 0.102(11) 0.016(8) 0.032(8) -0.008(7)
N19 0.054(8) 0.049(9) 0.065(9) -0.005(7) 0.020(8) -0.010(8)
N20 0.078(10) 0.049(8) 0.066(8) -0.004(7) 0.017(8) -0.008(8)
N21 0.050(7) 0.078(8) 0.077(8) -0.019(7) 0.024(6) 0.008(6)
N22 0.057(10) 0.046(8) 0.082(10) -0.007(7) 0.017(9) 0.021(7)
N23 0.038(7) 0.039(8) 0.068(9) 0.007(7) -0.002(7) -0.006(7)
N24 0.051(8) 0.046(9) 0.072(9) 0.004(7) 0.017(6) -0.010(7)
C8 0.053(10) 0.050(11) 0.082(13) 0.007(10) 0.009(10) 0.003(8)
C9 0.038(9) 0.057(11) 0.085(13) 0.010(10) 0.029(9) 0.014(9)
C10 0.069(12) 0.090(15) 0.109(15) -0.002(13) 0.063(12) 0.003(11)
C11 0.069(12) 0.057(11) 0.065(11) 0.023(10) 0.012(9) 0.004(10)
C12 0.040(9) 0.035(9) 0.079(13) 0.003(9) 0.009(9) 0.013(8)
C13 0.047(9) 0.044(10) 0.063(11) 0.008(9) 0.031(9) -0.005(8)
C14 0.042(9) 0.057(10) 0.055(10) -0.005(9) 0.018(9) 0.000(9)
C15 0.042(9) 0.044(8) 0.074(9) -0.003(8) 0.019(8) 0.001(7)
C16 0.048(12) 0.080(12) 0.084(12) 0.036(10) 0.018(9) 0.011(9)
C17 0.030(10) 0.112(15) 0.118(16) 0.027(14) 0.023(11) -0.005(11)
C18 0.045(12) 0.056(11) 0.085(13) 0.005(10) 0.020(10) 0.008(9)
C19 0.058(11) 0.076(12) 0.073(12) 0.010(11) 0.010(10) 0.002(11)
C60 0.056(9) 0.063(10) 0.077(9) -0.007(8) 0.013(7) -0.002(9)
C61 0.053(13) 0.063(14) 0.088(13) -0.002(9) -0.002(9) 0.012(11)
C62 0.071(14) 0.070(15) 0.16(2) -0.020(13) -0.031(13) 0.038(14)
C63 0.086(17) 0.077(17) 0.144(19) -0.041(13) -0.027(14) 0.012(13)
C64 0.086(15) 0.045(13) 0.093(13) -0.011(10) -0.004(11) -0.008(12)
C66 0.047(8) 0.057(9) 0.083(9) -0.007(9) 0.016(7) 0.000(8)
C67 0.059(11) 0.070(15) 0.099(16) 0.010(13) -0.010(11) 0.005(10)
C68 0.16(2) 0.060(16) 0.13(2) 0.019(14) -0.016(18) 0.025(14)
C69 0.22(3) 0.057(15) 0.081(14) 0.005(13) -0.018(15) 0.002(15)
C70 0.091(14) 0.052(15) 0.092(16) 0.003(13) 0.008(11) -0.009(10)
C71 0.143(19) 0.033(13) 0.099(15) 0.003(12) -0.007(13) 0.017(12)
C87 0.072(14) 0.060(12) 0.079(12) 0.001(9) 0.012(10) 0.011(11)
N14 0.047(8) 0.061(9) 0.064(8) -0.013(7) 0.012(6) -0.004(7)
C88 0.062(10) 0.075(10) 0.070(9) -0.008(8) 0.016(8) -0.012(9)
C89 0.063(13) 0.069(13) 0.18(2) 0.019(13) 0.046(13) -0.005(11)
C90 0.058(12) 0.092(15) 0.141(18) 0.038(13) 0.026(12) -0.006(13)
C91 0.032(10) 0.085(14) 0.087(12) 0.005(10) 0.019(9) 0.012(10)
C92 0.061(10) 0.068(9) 0.071(9) -0.005(8) 0.017(7) 0.009(8)
C93 0.033(10) 0.066(12) 0.120(15) 0.007(11) 0.029(11) -0.002(9)
C94 0.051(12) 0.088(13) 0.080(14) 0.014(11) 0.035(10) -0.010(11)
C95 0.064(14) 0.14(2) 0.15(2) 0.023(17) 0.049(14) 0.041(14)
C96 0.100(16) 0.120(18) 0.093(14) 0.015(13) 0.049(14) 0.012(15)
C97 0.063(10) 0.085(10) 0.091(10) 0.010(9) 0.028(9) 0.004(9)
C98 0.058(12) 0.097(15) 0.109(15) 0.042(12) 0.029(12) 0.015(11)
C117 0.064(12) 0.063(12) 0.095(14) -0.005(11) 0.009(11) -0.020(10)
C118 0.043(10) 0.066(14) 0.088(14) 0.011(11) 0.006(10) 0.017(10)
C119 0.111(16) 0.056(12) 0.102(15) 0.020(12) -0.014(13) -0.027(12)
C120 0.092(14) 0.056(13) 0.112(15) 0.024(12) -0.005(12) 0.006(11)
C121 0.065(12) 0.050(13) 0.081(14) 0.028(10) 0.014(11) 0.013(10)
C122 0.038(10) 0.056(11) 0.106(16) -0.024(12) 0.026(10) -0.019(9)
C123 0.060(12) 0.062(11) 0.079(12) 0.005(10) 0.023(10) -0.014(10)
C124 0.041(8) 0.053(9) 0.079(9) 0.003(8) 0.005(8) -0.004(8)
C125 0.064(12) 0.087(15) 0.118(17) 0.011(13) 0.011(12) 0.025(12)
C126 0.078(14) 0.044(10) 0.085(13) -0.020(10) 0.000(11) 0.008(11)
C127 0.070(13) 0.058(12) 0.096(15) 0.005(11) 0.029(12) 0.010(11)
C228 0.066(14) 0.061(14) 0.095(15) 0.004(12) 0.015(13) -0.003(12)
C142 0.046(10) 0.091(13) 0.091(13) -0.018(11) 0.026(11) -0.001(10)
C143 0.039(12) 0.071(12) 0.098(15) -0.027(11) -0.006(11) 0.001(9)
C144 0.060(12) 0.110(16) 0.104(15) -0.037(13) 0.028(12) -0.047(12)
C145 0.076(14) 0.094(14) 0.086(13) -0.052(11) 0.019(11) -0.012(11)
C146 0.067(11) 0.032(11) 0.088(12) 0.004(9) 0.023(9) -0.005(11)
C147 0.046(9) 0.040(8) 0.062(9) -0.005(7) 0.016(8) -0.007(7)
C148 0.044(10) 0.055(11) 0.100(14) -0.004(10) 0.017(11) 0.001(8)
C149 0.044(9) 0.056(12) 0.065(11) 0.002(9) 0.025(9) -0.003(8)
C150 0.059(11) 0.054(12) 0.080(12) -0.013(10) 0.020(9) -0.014(9)
C151 0.081(10) 0.066(10) 0.088(10) -0.017(8) 0.030(9) -0.016(9)
C152 0.092(14) 0.058(13) 0.110(15) -0.015(11) 0.069(12) -0.031(10)
C153 0.061(11) 0.060(13) 0.072(12) -0.015(10) 0.044(9) -0.004(10)
C154 0.043(10) 0.065(13) 0.082(13) 0.020(10) 0.001(9) -0.022(9)
F2 0.106(9) 0.095(9) 0.098(10) 0.002(7) 0.019(7) 0.000(7)
F1 0.113(15) 0.103(14) 0.111(16) 0.003(12) 0.027(12) 0.002(11)
F5 0.095(10) 0.060(11) 0.062(13) -0.014(9) 0.041(10) 0.017(9)
F4 0.100(9) 0.106(10) 0.107(10) 0.003(7) 0.011(7) 0.007(7)
F6 0.056(7) 0.066(8) 0.071(9) -0.001(7) 0.014(6) 0.006(6)
F3 0.144(12) 0.146(12) 0.145(12) -0.002(7) 0.033(8) 0.000(7)
F5' 0.108(11) 0.091(11) 0.100(12) -0.002(9) 0.020(10) 0.002(9)
F6' 0.052(9) 0.066(10) 0.065(11) -0.004(9) 0.018(8) 0.005(8)
F3' 0.111(16) 0.103(15) 0.112(17) 0.005(13) 0.026(13) -0.002(12)
F4' 0.096(11) 0.110(12) 0.113(12) 0.007(10) 0.012(10) 0.012(9)
F2' 0.143(14) 0.146(14) 0.141(14) -0.002(10) 0.033(10) -0.002(10)
F1' 0.099(12) 0.068(12) 0.063(13) -0.016(10) 0.040(10) 0.013(10)
F2B 0.106(12) 0.097(12) 0.095(12) -0.001(10) 0.018(10) -0.001(10)
F1B 0.093(12) 0.060(12) 0.055(15) -0.018(11) 0.039(11) 0.020(10)
F6B 0.116(16) 0.102(15) 0.111(17) 0.005(13) 0.027(13) 0.008(12)
F7 0.126(11) 0.241(16) 0.199(14) 0.020(12) 0.039(10) 0.037(11)
F8 0.180(13) 0.214(15) 0.172(13) -0.014(11) 0.057(11) 0.051(12)
F9 0.191(14) 0.232(16) 0.215(15) 0.060(13) 0.101(12) 0.061(12)
F10 0.132(11) 0.212(15) 0.242(16) -0.052(13) 0.018(11) 0.002(11)
F11 0.153(11) 0.138(11) 0.153(11) 0.017(9) 0.023(9) 0.033(9)
F12 0.174(14) 0.221(17) 0.239(16) 0.008(13) 0.077(12) 0.048(13)
F13 0.26(2) 0.25(2) 0.33(2) -0.024(18) -0.012(18) -0.010(17)
F14 0.36(3) 0.31(2) 0.40(3) -0.03(2) 0.11(2) 0.00(2)
F15 0.308(19) 0.148(12) 0.148(12) 0.031(10) 0.038(13) 0.066(13)
F16 0.182(13) 0.168(13) 0.157(11) 0.038(10) 0.003(10) -0.022(11)
F17 0.271(18) 0.151(13) 0.187(13) -0.021(11) 0.028(13) 0.049(12)
F18 0.248(19) 0.27(2) 0.32(2) -0.056(17) 0.090(17) -0.027(17)
F19 0.149(12) 0.190(14) 0.171(12) -0.004(10) 0.025(10) 0.019(10)
F20 0.190(13) 0.142(12) 0.212(14) -0.050(10) 0.052(11) -0.064(10)
F21 0.235(19) 0.28(2) 0.34(2) 0.005(18) 0.054(17) -0.008(17)
F22 0.220(17) 0.219(17) 0.270(18) 0.063(15) 0.004(15) -0.023(15)
F23 0.196(12) 0.229(12) 0.218(12) 0.019(10) 0.017(9) -0.057(10)
F24 0.185(14) 0.206(15) 0.208(14) -0.077(12) 0.059(12) -0.037(12)
P3 0.020(3) 0.078(4) 0.115(7) 0.025(4) 0.006(4) 0.001(3)
P3' 0.019(4) 0.078(5) 0.114(7) 0.024(5) 0.007(4) 0.000(4)
Sb1 0.0590(8) 0.0657(9) 0.1006(10) 0.0002(6) 0.0180(6) -0.0032(6)
Sb2 0.0738(14) 0.154(2) 0.148(2) 0.0162(14) 0.0366(11) 0.0305(12)
P8 0.0738(14) 0.154(2) 0.148(2) 0.0162(14) 0.0366(11) 0.0305(12)
Sb3 0.199(4) 0.081(2) 0.202(4) -0.0006(17) 0.076(3) -0.0012(17)
P7 0.199(4) 0.081(2) 0.202(4) -0.0006(17) 0.076(3) -0.0012(17)
Sb4 0.0879(19) 0.114(2) 0.195(3) -0.0040(16) 0.0239(15) -0.0369(13)
P6 0.0879(19) 0.114(2) 0.195(3) -0.0040(16) 0.0239(15) -0.0369(13)
P1 0.057(3) 0.066(4) 0.138(5) -0.047(4) 0.008(3) 0.016(3)
P2 0.047(6) 0.073(6) 0.062(7) 0.004(5) 0.013(5) -0.008(4)
P4 0.112(4) 0.047(3) 0.164(5) -0.010(3) 0.106(4) -0.021(3)

loop_
_atom_type_symbol
_atom_type_description
_atom_type_scat_dispersion_real
_atom_type_scat_dispersion_imag
_atom_type_scat_source
C C 0.0181 0.0091 'International Tables Vol C Tables 4.2.6.8 and 6.1.1.4'
H H 0.0000 0.0000 'International Tables Vol C Tables 4.2.6.8 and 6.1.1.4'
N N 0.0311 0.0180 'International Tables Vol C Tables 4.2.6.8 and 6.1.1.4'
F F 0.0727 0.0534 'International Tables Vol C Tables 4.2.6.8 and 6.1.1.4'
P P 0.2955 0.4335 'International Tables Vol C Tables 4.2.6.8 and 6.1.1.4'
Co Co -2.3653 3.6143 'International Tables Vol C Tables 4.2.6.8 and 6.1.1.4'
Sb Sb -0.0562 5.8946 'International Tables Vol C Tables 4.2.6.8 and 6.1.1.4'

loop_
_geom_angle_atom_site_label_1
_geom_angle_atom_site_label_2
_geom_angle_atom_site_label_3
_geom_angle
N6 Co1 N5 78.3(6)
N6 Co1 N2 92.5(6)
N5 Co1 N2 170.6(5)
N6 Co1 N9 172.9(6)
N5 Co1 N9 99.5(5)
N2 Co1 N9 89.8(5)
N6 Co1 N10 96.1(6)
N5 Co1 N10 87.0(5)
N2 Co1 N10 96.1(5)
N9 Co1 N10 77.0(5)
N6 Co1 N1 85.6(6)
N5 Co1 N1 100.5(5)
N2 Co1 N1 76.5(5)
N9 Co1 N1 101.5(5)
N10 Co1 N1 172.5(5)
N6 Co1 N6' 6.5(9)
N5 Co1 N6' 71.8(7)
N2 Co1 N6' 99.0(6)
N9 Co1 N6' 169.3(6)
N10 Co1 N6' 95.9(7)
N1 Co1 N6' 86.5(6)
N20 Co2 N3 89.0(5)
N20 Co2 N4 100.0(5)
N3 Co2 N4 77.1(5)
N20 Co2 N19 77.0(5)
N3 Co2 N19 94.6(5)
N4 Co2 N19 171.4(5)
N20 Co2 N24 99.2(5)
N3 Co2 N24 171.8(5)
N4 Co2 N24 100.4(5)
N19 Co2 N24 88.2(4)
N20 Co2 N23 171.4(5)
N3 Co2 N23 94.5(5)
N4 Co2 N23 88.5(4)
N19 Co2 N23 94.8(5)
N24 Co2 N23 77.6(5)
N13 Co3 N21 102.0(5)
N13 Co3 N11 170.7(5)
N21 Co3 N11 87.3(5)
N13 Co3 N22 88.0(5)
N21 Co3 N22 76.5(5)
N11 Co3 N22 94.5(5)
N13 Co3 N14 77.4(5)
N21 Co3 N14 171.8(5)
N11 Co3 N14 93.4(4)
N22 Co3 N14 95.4(5)
N13 Co3 N12 100.7(5)
N21 Co3 N12 100.1(5)
N11 Co3 N12 77.1(6)
N22 Co3 N12 171.2(5)
N14 Co3 N12 88.0(4)
N8 Co4 N18 88.2(5)
N8 Co4 N15 171.4(5)
N18 Co4 N15 95.9(5)
N8 Co4 N16 98.6(5)
N18 Co4 N16 173.2(5)
N15 Co4 N16 77.3(6)
N8 Co4 N17 100.8(5)
N18 Co4 N17 77.5(5)
N15 Co4 N17 87.5(5)
N16 Co4 N17 101.5(5)
N8 Co4 N7 73.9(6)
N18 Co4 N7 92.3(5)
N15 Co4 N7 98.3(6)
N16 Co4 N7 89.2(5)
N17 Co4 N7 168.7(6)
N8 Co4 N7' 81.2(7)
N18 Co4 N7' 102.9(6)
N15 Co4 N7' 90.5(7)
N16 Co4 N7' 77.9(6)
N17 Co4 N7' 178.0(7)
N7 Co4 N7' 12.6(7)
C8 N1 C1 118.7(14)
C8 N1 Co1 114.8(10)
C1 N1 Co1 126.2(12)
C13 N2 C9 118.6(13)
C13 N2 Co1 127.7(11)
C9 N2 Co1 113.8(10)
C14 N3 C18 116.4(13)
C14 N3 Co2 129.6(10)
C18 N3 Co2 113.9(11)
C19 N4 C20 117.7(13)
C19 N4 Co2 114.6(10)
C20 N4 Co2 127.8(10)
C34' N5 C34 43.3(14)
C34' N5 C27 116(2)
C34 N5 C27 117.6(16)
C34' N5 Co1 113.9(19)
C34 N5 Co1 110.6(14)
C27 N5 Co1 127.1(9)
C45 N8 C46 116.7(13)
C45 N8 Co4 115.4(11)
C46 N8 Co4 127.8(9)
C60 N9 C53 116.5(12)
C60 N9 Co1 115.0(10)
C53 N9 Co1 128.4(9)
C61 N10 C146 118.4(13)
C61 N10 Co1 114.4(11)
C146 N10 Co1 127.1(11)
C66 N11 C70 120.8(15)
C66 N11 Co3 128.5(13)
C70 N11 Co3 110.7(11)
C71 N12 C72 119.2(14)
C71 N12 Co3 113.0(11)
C72 N12 Co3 127.8(10)
C87 N13 C80 115.4(13)
C87 N13 Co3 117.1(11)
C80 N13 Co3 127.4(9)
C93 N15 C97 119.0(15)
C93 N15 Co4 129.5(12)
C97 N15 Co4 111.3(11)
C98 N16 C99 126.6(16)
C98 N16 C199 112(2)
C99 N16 C199 18.7(16)
C98 N16 Co4 113.8(11)
C99 N16 Co4 117.6(12)
C199 N16 Co4 134.1(18)
C117 N17 C110 118.5(13)
C117 N17 Co4 113.7(11)
C110 N17 Co4 127.6(10)
C122 N18 C118 115.1(14)
C122 N18 Co4 131.2(12)
C118 N18 Co4 113.5(11)
C123 N19 C228 117.5(15)
C123 N19 Co2 129.1(12)
C228 N19 Co2 113.2(12)
C127 N20 C128 119.5(14)
C127 N20 Co2 113.2(11)
C128 N20 Co2 127.2(10)
C142 N21 C135 115.9(13)
C142 N21 Co3 116.3(10)
C135 N21 Co3 127.8(10)
C148 N22 C143 117.6(14)
C148 N22 Co3 128.6(12)
C143 N22 Co3 113.7(12)
C153 N23 C149 118.1(13)
C153 N23 Co2 113.2(11)
C149 N23 Co2 128.8(11)
C154 N24 C155 118.0(13)
C154 N24 Co2 114.6(11)
C155 N24 Co2 127.3(10)
C6' C1 C2 77.1
C6' C1 C6 71.6
C2 C1 C6 119.4
C6' C1 N1 126.6(12)
C2 C1 N1 119.5(12)
C6 C1 N1 120.9(12)
C6' C1 C2' 116.4
C2 C1 C2' 71.5
C6 C1 C2' 78.1
N1 C1 C2' 116.9(12)
C1 C2 C3 120.1
C1 C2 H2 119.9
C3 C2 H2 119.9
C2 C3 C4 121.1
C2 C3 H3 119.5
C4 C3 H3 119.5
C5' C4 C5 72.1
C5' C4 C3 76.8
C5 C4 C3 118.1
C5' C4 C3' 121.1
C5 C4 C3' 80.0
C3 C4 C3' 72.5
C5' C4 C7 120.4
C5 C4 C7 121.0
C3 C4 C7 120.9
C3' C4 C7 118.5
C6 C5 C4 121.1
C6 C5 H5 119.4
C4 C5 H5 119.4
C5 C6 C1 120.1
C5 C6 H6 119.9
C1 C6 H6 119.9
C4 C7 H7A 109.5
C4 C7 H7B 109.5
H7A C7 H7B 109.5
C4 C7 H7C 109.5
H7A C7 H7C 109.5
H7B C7 H7C 109.5
C3' C2' C1 119.5
C3' C2' H2' 120.3
C1 C2' H2' 120.3
C2' C3' C4 118.9
C2' C3' H3' 120.6
C4 C3' H3' 120.6
C4 C5' C6' 120.0
C4 C5' H5' 120.0
C6' C5' H5' 120.0
C1 C6' C5' 124.1
C1 C6' H6' 117.9
C5' C6' H6' 117.9
N1 C8 C9 117.7(15)
N1 C8 H8 121.1
C9 C8 H8 121.1
N2 C9 C10 119.4(15)
N2 C9 C8 115.7(15)
C10 C9 C8 124.6(17)
C11 C10 C9 121.6(16)
C11 C10 H10 119.2
C9 C10 H10 119.2
C10 C11 C12 117.7(16)
C10 C11 H11 121.2
C12 C11 H11 121.2
C13 C12 C11 119.5(14)
C13 C12 C15 123.1(14)
C11 C12 C15 117.3(16)
N2 C13 C12 123.0(14)
N2 C13 H13 118.5
C12 C13 H13 118.5
N3 C14 C15 125.4(13)
N3 C14 H14 117.3
C15 C14 H14 117.3
C14 C15 C16 116.2(14)
C14 C15 C12 123.6(14)
C16 C15 C12 120.2(15)
C17 C16 C15 119.9(15)
C17 C16 H16 120.0
C15 C16 H16 120.0
C18 C17 C16 118.8(15)
C18 C17 H17 120.6
C16 C17 H17 120.6
N3 C18 C17 123.1(15)
N3 C18 C19 115.2(15)
C17 C18 C19 121.7(16)
N4 C19 C18 118.8(15)
N4 C19 H19 120.6
C18 C19 H19 120.6
C21 C20 C25 119.4
C21 C20 N4 118.6(7)
C25 C20 N4 121.9(7)
C22 C21 C20 120.1
C22 C21 H21 119.9
C20 C21 H21 119.9
C21 C22 C23 121.1
C21 C22 H22 119.5
C23 C22 H22 119.5
C22 C23 C24 118.1
C22 C23 C26 120.9
C24 C23 C26 120.9
C25 C24 C23 121.1
C25 C24 H24 119.5
C23 C24 H24 119.5
C24 C25 C20 120.1
C24 C25 H25 119.9
C20 C25 H25 119.9
C23 C26 H26A 109.5
C23 C26 H26B 109.5
H26A C26 H26B 109.5
C23 C26 H26C 109.5
H26A C26 H26C 109.5
H26B C26 H26C 109.5
C32' C27 C28 77.6
C32' C27 C32 62.3
C28 C27 C32 119.4
C32' C27 N5 125.8(8)
C28 C27 N5 120.8(6)
C32 C27 N5 119.3(7)
C32' C27 C28' 119.8
C28 C27 C28' 52.5
C32 C27 C28' 112.0
N5 C27 C28' 109.2(8)
C27 C28 C29 120.1
C27 C28 H28 119.9
C29 C28 H28 119.9
C28 C29 C30 121.1
C28 C29 H29 119.5
C30 C29 H29 119.5
C31 C30 C29 118.1
C31 C30 C33 120.9
C29 C30 C33 120.9
C32 C31 C30 121.1
C32 C31 H31 119.5
C30 C31 H31 119.5
C31 C32 C27 120.1
C31 C32 H32 119.9
C27 C32 H32 119.9
C29' C28' C27 114.5
C29' C28' H28' 122.8
C27 C28' H28' 122.8
C28' C29' C30' 121.1
C28' C29' H29' 119.5
C30' C29' H29' 119.5
C31' C30' C29' 118.1
C31' C30' C33' 120.9
C29' C30' C33' 120.9
C32' C31' C30' 121.1
C32' C31' H31' 119.5
C30' C31' H31' 119.5
C27 C32' C31' 123.1
C27 C32' H32' 118.4
C31' C32' H32' 118.4
C30' C33' H33D 109.5
C30' C33' H33E 109.5
H33D C33' H33E 109.5
C30' C33' H33F 109.5
H33D C33' H33F 109.5
H33E C33' H33F 109.5
N5 C34 C35 110(2)
N5 C34 H34 124.8
C35 C34 H34 124.8
C35 N6 C39 120.0
C35 N6 Co1 108.2(8)
C39 N6 Co1 131.0(9)
N6 C35 C36 120.0
N6 C35 C34 119.9(16)
C36 C35 C34 120.0(16)
C37 C36 C35 120.0
C37 C36 H36 120.0
C35 C36 H36 120.0
C36 C37 C38 120.0
C36 C37 H37 120.0
C38 C37 H37 120.0
C37 C38 C39 120.0
C37 C38 C41 119.0(9)
C39 C38 C41 119.9(8)
C38 C39 N6 120.0
C38 C39 H39 120.0
N6 C39 H39 120.0
C40 N7 C44 120.0
C40 N7 Co4 120.0(8)
C44 N7 Co4 116.3(8)
N7 C40 C41 120.0
N7 C40 H40 120.0
C41 C40 H40 120.0
C42 C41 C40 120.0
C42 C41 C38 121.7(9)
C40 C41 C38 118.2(9)
C41 C42 C43 120.0
C41 C42 H42 120.0
C43 C42 H42 120.0
C42 C43 C44 120.0
C42 C43 H43 120.0
C44 C43 H43 120.0
C43 C44 N7 120.0
C43 C44 C45 132.6(13)
N7 C44 C45 107.4(13)
N5 C34' C35' 130(3)
N5 C34' H34' 115.0
C35' C34' H34' 115.0
C35' N6' C39' 120.0
C35' N6' Co1 117.7(10)
C39' N6' Co1 120.0(10)
N6' C35' C36' 120.0
N6' C35' C34' 103(2)
C36' C35' C34' 137.1(19)
C35' C36' C37' 120.0
C35' C36' H36' 120.0
C37' C36' H36' 120.0
C38' C37' C36' 120.0
C38' C37' H37' 120.0
C36' C37' H37' 120.0
C37' C38' C39' 120.0
C37' C38' C41' 123.4(9)
C39' C38' C41' 116.6(9)
C38' C39' N6' 120.0
C38' C39' H39' 120.0
N6' C39' H39' 120.0
C40' N7' C44' 120.0
C40' N7' Co4 134.0(10)
C44' N7' Co4 104.4(10)
N7' C40' C41' 120.0
N7' C40' H40' 120.0
C41' C40' H40' 120.0
C42' C41' C40' 120.0
C42' C41' C38' 115.6(10)
C40' C41' C38' 121.7(9)
C43' C42' C41' 120.0
C43' C42' H42' 120.0
C41' C42' H42' 120.0
C42' C43' C44' 120.0
C42' C43' H43' 120.0
C44' C43' H43' 120.0
C43' C44' N7' 120.0
C43' C44' C45 116.7(15)
N7' C44' C45 123.3(15)
N8 C45 C44 123.2(16)
N8 C45 C44' 114.6(16)
C44 C45 C44' 9.7(12)
N8 C45 H45 118.4
C44 C45 H45 118.4
C44' C45 H45 126.8
C47 C46 C51 119.4
C47 C46 N8 121.9(7)
C51 C46 N8 118.5(7)
C48 C47 C46 120.1
C48 C47 H47 119.9
C46 C47 H47 119.9
C47 C48 C49 121.1
C47 C48 H48 119.5
C49 C48 H48 119.5
C48 C49 C50 118.1
C48 C49 C52 121.0
C50 C49 C52 120.9
C51 C50 C49 121.1
C51 C50 H50 119.5
C49 C50 H50 119.5
C50 C51 C46 120.1
C50 C51 H51 119.9
C46 C51 H51 119.9
C49 C52 H52A 109.5
C49 C52 H52B 109.5
H52A C52 H52B 109.5
C49 C52 H52C 109.5
H52A C52 H52C 109.5
H52B C52 H52C 109.5
C58 C53 C54 119.4
C58 C53 N9 119.9(6)
C54 C53 N9 120.6(6)
C55 C54 C53 120.1
C55 C54 H54 119.9
C53 C54 H54 119.9
C54 C55 C56 121.1
C54 C55 H55 119.5
C56 C55 H55 119.5
C57 C56 C55 118.1
C57 C56 C59 120.9
C55 C56 C59 120.9
C58 C57 C56 121.1
C58 C57 H57 119.5
C56 C57 H57 119.5
C57 C58 C53 120.1
C57 C58 H58 119.9
C53 C58 H58 119.9
C56 C59 H59A 109.5
C56 C59 H59B 109.5
H59A C59 H59B 109.5
C56 C59 H59C 109.5
H59A C59 H59C 109.5
H59B C59 H59C 109.5
N9 C60 C61 119.5(15)
N9 C60 H60 120.3
C61 C60 H60 120.3
C62 C61 N10 123.4(16)
C62 C61 C60 122.3(18)
N10 C61 C60 114.0(15)
C61 C62 C63 117.4(18)
C61 C62 H62 121.3
C63 C62 H62 121.3
C64 C63 C62 121.8(18)
C64 C63 H63 119.1
C62 C63 H63 119.1
C63 C64 C146 117.6(16)
C63 C64 C67 121.2(18)
C146 C64 C67 121.1(17)
N11 C66 C67 121.7(16)
N11 C66 H66 119.2
C67 C66 H66 119.2
C66 C67 C68 118.3(18)
C66 C67 C64 121.1(18)
C68 C67 C64 120.2(19)
C67 C68 C69 121.0(19)
C67 C68 H68 119.5
C69 C68 H68 119.5
C70 C69 C68 116.7(19)
C70 C69 H69 121.6
C68 C69 H69 121.6
N11 C70 C69 121.2(17)
N11 C70 C71 118.3(17)
C69 C70 C71 121(2)
N12 C71 C70 120.1(18)
N12 C71 H71 119.9
C70 C71 H71 119.9
C77' C72 C77 50.1
C77' C72 C73 96.7
C77 C72 C73 119.4
C77' C72 N12 117.0(7)
C77 C72 N12 118.4(8)
C73 C72 N12 121.9(8)
C77' C72 C73' 116.7
C77 C72 C73' 103.6
C73 C72 C73' 41.0
N12 C72 C73' 125.2(8)
C74 C73 C72 120.1
C74 C73 H73 119.9
C72 C73 H73 119.9
C73 C74 C75 121.1
C73 C74 H74 119.5
C75 C74 H74 119.5
C74 C75 C76 118.1
C74 C75 C76' 91.4
C76 C75 C76' 56.3
C74 C75 C74' 35.0
C76 C75 C74' 109.5
C76' C75 C74' 115.7
C74 C75 C78 120.9
C76 C75 C78 120.9
C76' C75 C78 122.0
C74' C75 C78 117.5
C77 C76 C75 121.1
C77 C76 H76 119.5
C75 C76 H76 119.5
C72 C77 C76 120.1
C72 C77 H77 119.9
C76 C77 H77 119.9
C75 C78 H78A 109.5
C75 C78 H78B 109.5
H78A C78 H78B 109.5
C75 C78 H78C 109.5
H78A C78 H78C 109.5
H78B C78 H78C 109.5
C85 C80 C81 119.4
C85 C80 N13 120.2(7)
C81 C80 N13 120.4(7)
C82 C81 C80 120.1
C82 C81 H81 119.9
C80 C81 H81 119.9
C81 C82 C83 121.1
C81 C82 H82 119.5
C83 C82 H82 119.5
C82 C83 C84 118.1
C82 C83 C86 120.9
C84 C83 C86 120.9
C85 C84 C83 121.1
C85 C84 H84 119.5
C83 C84 H84 119.5
C84 C85 C80 120.2
C84 C85 H85 119.9
C80 C85 H85 119.9
C83 C86 H86A 109.5
C83 C86 H86B 109.5
H86A C86 H86B 109.5
C83 C86 H86C 109.5
H86A C86 H86C 109.5
H86B C86 H86C 109.5
C74' C73' C72 120.3
C74' C73' H73' 119.9
C72 C73' H73' 119.9
C73' C74' C75 117.7
C73' C74' H74' 121.1
C75 C74' H74' 121.1
C77' C76' C75 117.8
C77' C76' H76' 121.1
C75 C76' H76' 121.1
C72 C77' C76' 122.9
C72 C77' H77' 118.5
C76' C77' H77' 118.5
N13 C87 C88 117.4(15)
N13 C87 H87 121.3
C88 C87 H87 121.3
C88 N14 C92 120.0
C88 N14 Co3 112.4(6)
C92 N14 Co3 127.6(6)
N14 C88 C89 120.0
N14 C88 C87 115.6(11)
C89 C88 C87 124.4(11)
C88 C89 C90 120.0
C88 C89 H89 120.0
C90 C89 H89 120.0
C91 C90 C89 120.0
C91 C90 H90 120.0
C89 C90 H90 120.0
C90 C91 C92 120.0
C90 C91 C94 119.4(10)
C92 C91 C94 120.6(10)
C91 C92 N14 120.0
C91 C92 H92 120.0
N14 C92 H92 120.0
N15 C93 C94 123.9(18)
N15 C93 H93 118.1
C94 C93 H93 118.1
C93 C94 C95 118.1(18)
C93 C94 C91 123.5(17)
C95 C94 C91 118.4(17)
C94 C95 C96 118.7(19)
C94 C95 H95 120.7
C96 C95 H95 120.7
C97 C96 C95 120.1(19)
C97 C96 H96 119.9
C95 C96 H96 119.9
N15 C97 C96 119.6(17)
N15 C97 C98 117.7(17)
C96 C97 C98 122.6(19)
N16 C98 C97 117.7(17)
N16 C98 H98 121.2
C97 C98 H98 121.2
C100 C99 C104 119.4
C100 C99 N16 123.0(9)
C104 C99 N16 116.3(8)
C101 C100 C99 120.1
C101 C100 H100 119.9
C99 C100 H100 119.9
C100 C101 C102 121.1
C100 C101 H101 119.5
C102 C101 H101 119.5
C103 C102 C101 118.1
C103 C102 C105 120.9
C101 C102 C105 121.0
C104 C103 C102 121.1
C104 C103 H103 119.5
C102 C103 H103 119.5
C103 C104 C99 120.1
C103 C104 H104 119.9
C99 C104 H104 119.9
N17 C110 C111 118.2(10)
N17 C110 C115 122.3(10)
C111 C110 C115 119.4
C112 C111 C110 120.1
C112 C111 H111 119.9
C110 C111 H111 119.9
C111 C112 C113 121.1
C111 C112 H112 119.5
C113 C112 H112 119.5
C114 C113 C112 118.1
C114 C113 C116 121.0
C112 C113 C116 120.9
C115 C114 C113 121.1
C115 C114 H114 119.5
C113 C114 H114 119.5
C114 C115 C110 120.1
C114 C115 H115 119.9
C110 C115 H115 119.9
C113 C116 H11A 109.5
C113 C116 H11B 109.5
H11A C116 H11B 109.5
C113 C116 H11C 109.5
H11A C116 H11C 109.5
H11B C116 H11C 109.5
C200 C199 C204 119.4
C200 C199 N16 119(2)
C204 C199 N16 120(2)
C201 C200 C199 120.1
C201 C200 H200 119.9
C199 C200 H200 119.9
C200 C201 C202 121.1
C200 C201 H201 119.5
C202 C201 H201 119.5
C203 C202 C201 118.1
C203 C202 C205 120.9
C201 C202 C205 120.9
C204 C203 C202 121.1
C204 C203 H203 119.5
C202 C203 H203 119.5
C203 C204 C199 120.1
C203 C204 H204 119.9
C199 C204 H204 119.9
C202 C205 H20A 109.5
C202 C205 H20B 109.5
H20A C205 H20B 109.5
C202 C205 H20C 109.5
H20A C205 H20C 109.5
H20B C205 H20C 109.5
N17 C117 C118 121.2(16)
N17 C117 H117 119.4
C118 C117 H117 119.4
C119 C118 N18 124.4(16)
C119 C118 C117 122.3(18)
N18 C118 C117 113.3(16)
C118 C119 C120 119.3(16)
C118 C119 H119 120.3
C120 C119 H119 120.3
C121 C120 C119 117.5(16)
C121 C120 H120 121.3
C119 C120 H120 121.3
C122 C121 C120 118.0(17)
C122 C121 C124 121.8(15)
C120 C121 C124 120.1(17)
N18 C122 C121 125.2(16)
N18 C122 H122 117.4
C121 C122 H122 117.4
N19 C123 C124 124.8(16)
N19 C123 H123 117.6
C124 C123 H123 117.6
C123 C124 C125 115.6(16)
C123 C124 C121 121.9(16)
C125 C124 C121 122.5(15)
C126 C125 C124 119.4(16)
C126 C125 H125 120.3
C124 C125 H125 120.3
C228 C126 C125 120.4(17)
C228 C126 H126 119.8
C125 C126 H126 119.8
N20 C127 C228 121.4(17)
N20 C127 H127 119.3
C228 C127 H127 119.3
C126 C228 N19 122.0(17)
C126 C228 C127 123.5(19)
N19 C228 C127 114.5(17)
C129 C128 C133 119.4
C129 C128 N20 115.3(7)
C133 C128 N20 125.1(7)
C130 C129 C128 120.1
C130 C129 H129 119.9
C128 C129 H129 119.9
C129 C130 C131 121.1
C129 C130 H130 119.4
C131 C130 H130 119.4
C132 C131 C130 118.1
C132 C131 C134 121.0
C130 C131 C134 120.9
C133 C132 C131 121.1
C133 C132 H132 119.4
C131 C132 H132 119.4
C132 C133 C128 120.1
C132 C133 H133 119.9
C128 C133 H133 119.9
C131 C134 H13A 109.5
C131 C134 H13B 109.5
H13A C134 H13B 109.5
C131 C134 H13C 109.5
H13A C134 H13C 109.5
H13B C134 H13C 109.5
C240 C135 C140 56.1
C240 C135 C136 100.1
C140 C135 C136 119.4
C240 C135 N21 107.8(7)
C140 C135 N21 116.8(7)
C136 C135 N21 123.7(7)
C240 C135 C236 120.5
C140 C135 C236 82.3
C136 C135 C236 62.9
N21 C135 C236 129.7(7)
C137 C136 C135 120.2
C137 C136 H136 119.9
C135 C136 H136 119.9
C136 C137 C138 121.1
C136 C137 H137 119.5
C138 C137 H137 119.5
C139 C138 C137 118.1
C139 C138 C141 120.9
C137 C138 C141 120.9
C140 C139 C138 121.1
C140 C139 H139 119.5
C138 C139 H139 119.5
C135 C140 C139 120.1
C135 C140 H140 119.9
C139 C140 H140 119.9
C237 C236 C135 116.5
C237 C236 H236 121.8
C135 C236 H236 121.8
C236 C237 C238 121.1
C236 C237 H237 119.5
C238 C237 H237 119.5
C239 C238 C237 118.1
C239 C238 C241 121.0
C237 C238 C241 120.9
C240 C239 C238 121.1
C240 C239 H239 119.4
C238 C239 H239 119.4
C135 C240 C239 121.3
C135 C240 H240 119.3
C239 C240 H240 119.3
C238 C241 H24A 109.5
C238 C241 H24B 109.5
H24A C241 H24B 109.5
C238 C241 H24C 109.5
H24A C241 H24C 109.5
H24B C241 H24C 109.5
N21 C142 C143 117.3(15)
N21 C142 H142 121.3
C143 C142 H142 121.3
C144 C143 N22 122.9(17)
C144 C143 C142 122.0(16)
N22 C143 C142 114.9(15)
C143 C144 C145 118.8(16)
C143 C144 H144 120.6
C145 C144 H144 120.6
C147 C145 C144 119.0(15)
C147 C145 H145 120.5
C144 C145 H145 120.5
N10 C146 C64 121.1(15)
N10 C146 H146 119.5
C64 C146 H146 119.5
C145 C147 C148 118.4(15)
C145 C147 C150 120.0(15)
C148 C147 C150 121.4(15)
N22 C148 C147 123.1(14)
N22 C148 H148 118.4
C147 C148 H148 118.4
N23 C149 C150 121.6(14)
N23 C149 H149 119.2
C150 C149 H149 119.2
C151 C150 C149 117.0(15)
C151 C150 C147 124.2(16)
C149 C150 C147 118.4(15)
C150 C151 C152 121.8(16)
C150 C151 H151 119.1
C152 C151 H151 119.1
C153 C152 C151 117.4(16)
C153 C152 H152 121.3
C151 C152 H152 121.3
C152 C153 N23 124.1(14)
C152 C153 C154 120.1(17)
N23 C153 C154 115.9(15)
N24 C154 C153 118.5(15)
N24 C154 H154 120.7
C153 C154 H154 120.7
C156 C155 C160 119.4
C156 C155 N24 120.5(10)
C160 C155 N24 120.0(10)
C155 C156 C157 120.1
C155 C156 H156 119.9
C157 C156 H156 119.9
C156 C157 C158 121.1
C156 C157 H157 119.4
C158 C157 H157 119.4
C157 C158 C159 118.1
C157 C158 C161 120.9
C159 C158 C161 121.0
C160 C159 C158 121.1
C160 C159 H159 119.5
C158 C159 H159 119.5
C159 C160 C155 120.1
C159 C160 H160 119.9
C155 C160 H160 119.9
C158 C161 H16A 109.5
C158 C161 H16B 109.5
H16A C161 H16B 109.5
C158 C161 H16C 109.5
H16A C161 H16C 109.5
H16B C161 H16C 109.5
P1 F30A F25A 67(5)
P1 F25A F30A 33(2)
F35 P3 F33 93.0(9)
F35 P3 F36 91.4(8)
F33 P3 F36 90.2(8)
F35 P3 F32 177.1(11)
F33 P3 F32 89.7(8)
F36 P3 F32 89.7(8)
F35 P3 F31 89.8(8)
F33 P3 F31 177.1(11)
F36 P3 F31 89.8(8)
F32 P3 F31 87.4(8)
F35 P3 F34 88.9(8)
F33 P3 F34 89.7(8)
F36 P3 F34 179.7(13)
F32 P3 F34 90.0(8)
F31 P3 F34 90.3(8)
F35' P3' F33' 90.9(10)
F35' P3' F32' 179.1(14)
F33' P3' F32' 89.4(10)
F35' P3' F36' 91.0(10)
F33' P3' F36' 90.6(10)
F32' P3' F36' 89.8(10)
F35' P3' F31' 89.5(10)
F33' P3' F31' 90.1(10)
F32' P3' F31' 89.7(10)
F36' P3' F31' 179.1(14)
F35' P3' F34' 89.9(10)
F33' P3' F34' 179.0(14)
F32' P3' F34' 89.7(10)
F36' P3' F34' 89.9(10)
F31' P3' F34' 89.4(10)
F1B Sb1 F6 101.2(12)
F1B Sb1 F2A 118.7(14)
F6 Sb1 F2A 107.5(12)
F1B Sb1 F2B 91.0(8)
F6 Sb1 F2B 120.0(11)
F2A Sb1 F2B 116.9(14)
F1B Sb1 F5B 91.9(8)
F6 Sb1 F5B 31.2(11)
F2A Sb1 F5B 136.1(16)
F2B Sb1 F5B 90.9(8)
F1B Sb1 F5 23.4(10)
F6 Sb1 F5 92.0(4)
F2A Sb1 F5 102.3(12)
F2B Sb1 F5 114.1(11)
F5B Sb1 F5 95.1(12)
F1B Sb1 F3A 101.9(17)
F6 Sb1 F3A 130.6(14)
F2A Sb1 F3A 98.5(15)
F2B Sb1 F3A 18.5(16)
F5B Sb1 F3A 105.2(16)
F5 Sb1 F3A 122.9(14)
F1B Sb1 F1 114.1(12)
F6 Sb1 F1 91.4(4)
F2A Sb1 F1 19.0(12)
F2B Sb1 F1 135.6(11)
F5B Sb1 F1 122.1(12)
F5 Sb1 F1 93.2(9)
F3A Sb1 F1 117.2(15)
F1B Sb1 F3B 89.8(8)
F6 Sb1 F3B 146.8(11)
F2A Sb1 F3B 41.5(15)
F2B Sb1 F3B 90.6(8)
F5B Sb1 F3B 177.7(9)
F5 Sb1 F3B 85.9(13)
F3A Sb1 F3B 75.8(16)
F1 Sb1 F3B 55.7(12)
F1B Sb1 F4B 178.3(10)
F6 Sb1 F4B 79.4(12)
F2A Sb1 F4B 59.6(15)
F2B Sb1 F4B 90.0(8)
F5B Sb1 F4B 89.4(8)
F5 Sb1 F4B 155.4(12)
F3A Sb1 F4B 78.8(18)
F1 Sb1 F4B 64.3(13)
F3B Sb1 F4B 88.9(8)
F1B Sb1 F6B 89.9(8)
F6 Sb1 F6B 59.9(11)
F2A Sb1 F6B 62.4(14)
F2B Sb1 F6B 179.0(10)
F5B Sb1 F6B 89.3(8)
F5 Sb1 F6B 66.9(11)
F3A Sb1 F6B 160.8(16)
F1 Sb1 F6B 43.6(11)
F3B Sb1 F6B 89.2(8)
F4B Sb1 F6B 89.0(8)
F1B Sb1 F4 80.0(12)
F6 Sb1 F4 177.5(5)
F2A Sb1 F4 73.6(13)
F2B Sb1 F4 57.6(11)
F5B Sb1 F4 147.0(11)
F5 Sb1 F4 89.9(4)
F3A Sb1 F4 46.9(14)
F1 Sb1 F4 90.1(4)
F3B Sb1 F4 35.0(11)
F4B Sb1 F4 99.5(13)
F6B Sb1 F4 122.4(11)
F12 Sb2 F8 89.3(9)
F12 Sb2 F10 91.0(9)
F8 Sb2 F10 90.0(9)
F12 Sb2 F9 89.8(9)
F8 Sb2 F9 174.9(8)
F10 Sb2 F9 95.0(9)
F12 Sb2 F11 178.6(8)
F8 Sb2 F11 92.1(7)
F10 Sb2 F11 89.2(8)
F9 Sb2 F11 88.8(8)
F12 Sb2 F7 90.2(9)
F8 Sb2 F7 86.4(8)
F10 Sb2 F7 176.3(9)
F9 Sb2 F7 88.5(8)
F11 Sb2 F7 89.7(8)
F14 Sb3 F17 96.0(13)
F14 Sb3 F16 169.6(11)
F17 Sb3 F16 92.1(9)
F14 Sb3 F15 93.3(8)
F17 Sb3 F15 89.8(8)
F16 Sb3 F15 93.1(7)
F14 Sb3 F18 84.1(13)
F17 Sb3 F18 176.1(11)
F16 Sb3 F18 87.3(10)
F15 Sb3 F18 94.1(11)
F14 Sb3 F13 87.2(8)
F17 Sb3 F13 86.0(10)
F16 Sb3 F13 87.0(7)
F15 Sb3 F13 175.8(10)
F18 Sb3 F13 90.2(12)
F21 Sb4 F19 178.4(11)
F21 Sb4 F22 93.0(12)
F19 Sb4 F22 87.4(9)
F21 Sb4 F20 88.4(11)
F19 Sb4 F20 91.3(8)
F22 Sb4 F20 177.9(11)
F21 Sb4 F23 91.6(12)
F19 Sb4 F23 89.9(9)
F22 Sb4 F23 92.9(10)
F20 Sb4 F23 85.5(8)
F21 Sb4 F24 91.2(11)
F19 Sb4 F24 87.2(8)
F22 Sb4 F24 93.1(10)
F20 Sb4 F24 88.4(8)
F23 Sb4 F24 173.2(9)
F30A P1 F27 136(5)
F30A P1 F28 104(5)
F27 P1 F28 92.0(8)
F30A P1 F29A 103(5)
F27 P1 F29A 118.4(12)
F28 P1 F29A 91.3(11)
F30A P1 F25A 80(5)
F27 P1 F25A 113.9(14)
F28 P1 F25A 24.2(13)
F29A P1 F25A 89.5(15)
F30A P1 F29 128(5)
F27 P1 F29 92.5(8)
F28 P1 F29 91.2(8)
F29A P1 F29 25.9(10)
F25A P1 F29 99.8(15)
F30A P1 F29' 55(5)
F27 P1 F29' 123.0(13)
F28 P1 F29' 48.4(12)
F29A P1 F29' 103.7(16)
F25A P1 F29' 27.0(15)
F29 P1 F29' 121.7(14)
F30A P1 F26 73(5)
F27 P1 F26 91.3(7)
F28 P1 F26 176.4(9)
F29A P1 F26 88.4(11)
F25A P1 F26 152.2(14)
F29 P1 F26 90.1(7)
F29' P1 F26 128.3(12)
F30A P1 F25 48(5)
F27 P1 F25 92.0(7)
F28 P1 F25 90.5(8)
F29A P1 F25 149.5(13)
F25A P1 F25 80.0(14)
F29 P1 F25 175.1(9)
F29' P1 F25 56.8(13)
F26 P1 F25 88.0(7)
F30A P1 F26' 39(5)
F27 P1 F26' 109.9(12)
F28 P1 F26' 141.1(12)
F29A P1 F26' 104.7(15)
F25A P1 F26' 119.2(16)
F29 P1 F26' 118.4(12)
F29' P1 F26' 93.0(10)
F26 P1 F26' 35.8(10)
F25 P1 F26' 58.2(12)
F30A P1 F30 43(5)
F27 P1 F30 178.4(9)
F28 P1 F30 89.4(8)
F29A P1 F30 62.2(11)
F25A P1 F30 67.4(14)
F29 P1 F30 88.0(8)
F29' P1 F30 57.7(13)
F26 P1 F30 87.3(7)
F25 P1 F30 87.4(8)
F26' P1 F30 68.6(13)
F30A P1 F27' 92(5)
F27 P1 F27' 46.8(10)
F28 P1 F27' 86.9(11)
F29A P1 F27' 164.9(14)
F25A P1 F27' 94.9(16)
F29 P1 F27' 139.1(12)
F29' P1 F27' 86.3(14)
F26 P1 F27' 94.3(10)
F25 P1 F27' 45.6(10)
F26' P1 F27' 85.8(11)
F30 P1 F27' 132.8(12)
F45 P2 F46 92.1(9)
F45 P2 F49 92.0(9)
F46 P2 F49 175.0(12)
F45 P2 F44 178.8(11)
F46 P2 F44 89.1(8)
F49 P2 F44 86.9(8)
F45 P2 F48 90.5(9)
F46 P2 F48 88.4(10)
F49 P2 F48 88.6(9)
F44 P2 F48 90.0(9)
F45 P2 F47 90.7(9)
F46 P2 F47 94.9(15)
F49 P2 F47 88.0(10)
F44 P2 F47 88.6(8)
F48 P2 F47 176.4(13)
F44A P2' F48A 104(4)
F44A P2' F46A 112(5)
F48A P2' F46A 126(4)
F44A P2' F45A 153(4)
F48A P2' F45A 69(3)
F46A P2' F45A 91(3)
F40 P4 F41 175.8(13)
F40 P4 F42' 90.5(13)
F41 P4 F42' 89.2(12)
F40 P4 F39 92.2(10)
F41 P4 F39 91.3(9)
F42' P4 F39 129.8(11)
F40 P4 F38 91.2(10)
F41 P4 F38 90.9(10)
F42' P4 F38 34.5(9)
F39 P4 F38 95.3(10)
F40 P4 F39' 87.1(14)
F41 P4 F39' 94.5(13)
F42' P4 F39' 161.2(12)
F39 P4 F39' 31.9(10)
F38 P4 F39' 126.9(12)
F40 P4 F41' 150.3(15)
F41 P4 F41' 25.8(13)
F42' P4 F41' 97.5(12)
F39 P4 F41' 104.1(14)
F38 P4 F41' 111.4(14)
F39' P4 F41' 93.7(13)
F40 P4 F38' 57.2(14)
F41 P4 F38' 127.0(15)
F42' P4 F38' 83.5(13)
F39 P4 F38' 57.2(13)
F38 P4 F38' 56.1(13)
F39' P4 F38' 79.6(14)
F41' P4 F38' 152.0(16)
F40 P4 F37 89.5(10)
F41 P4 F37 88.0(9)
F42' P4 F37 139.6(11)
F39 P4 F37 90.6(9)
F38 P4 F37 174.0(11)
F39' P4 F37 59.1(11)
F41' P4 F37 66.1(13)
F38' P4 F37 128.7(14)
F40 P4 F40' 134.9(16)
F41 P4 F40' 49.2(14)
F42' P4 F40' 84.9(15)
F39 P4 F40' 59.1(14)
F38 P4 F40' 61.3(15)
F39' P4 F40' 83.6(15)
F41' P4 F40' 74.5(16)
F38' P4 F40' 77.8(17)
F37 P4 F40' 121.6(15)
F40 P4 F37' 20.0(15)
F41 P4 F37' 155.9(15)
F42' P4 F37' 94.9(11)
F39 P4 F37' 104.0(13)
F38 P4 F37' 105.8(14)
F39' P4 F37' 89.2(12)
F41' P4 F37' 130.3(16)
F38' P4 F37' 77.1(15)
F37 P4 F37' 73.5(14)
F40' P4 F37' 154.8(17)
F40 P4 F42 88.5(10)
F41 P4 F42 87.8(9)
F42' P4 F42 54.8(9)
F39 P4 F42 175.3(11)
F38 P4 F42 89.3(9)
F39' P4 F42 143.6(12)
F41' P4 F42 73.3(14)
F38' P4 F42 126.7(14)
F37 P4 F42 84.8(8)
F40' P4 F42 123.0(15)
F37' P4 F42 75.4(13)

loop_
_geom_bond_atom_site_label_1
_geom_bond_atom_site_label_2
_geom_bond_distance
Co1 N6 2.111(13)
Co1 N5 2.128(13)
Co1 N2 2.128(12)
Co1 N9 2.132(11)
Co1 N10 2.137(12)
Co1 N1 2.141(12)
Co1 N6' 2.241(16)
Co2 N20 2.111(13)
Co2 N3 2.124(12)
Co2 N4 2.129(13)
Co2 N19 2.137(13)
Co2 N24 2.138(12)
Co2 N23 2.153(12)
Co3 N13 2.085(13)
Co3 N21 2.127(13)
Co3 N11 2.138(14)
Co3 N22 2.140(13)
Co3 N14 2.142(7)
Co3 N12 2.173(12)
Co4 N8 2.115(13)
Co4 N18 2.121(14)
Co4 N15 2.147(13)
Co4 N16 2.155(16)
Co4 N17 2.158(13)
Co4 N7 2.158(14)
Co4 N7' 2.168(17)
N1 C8 1.277(19)
N1 C1 1.423(16)
N2 C13 1.334(17)
N2 C9 1.337(18)
N3 C14 1.333(17)
N3 C18 1.346(18)
N4 C19 1.277(19)
N4 C20 1.407(14)
N5 C34' 1.23(3)
N5 C34 1.33(3)
N5 C27 1.451(15)
N8 C45 1.270(19)
N8 C46 1.422(13)
N9 C60 1.239(18)
N9 C53 1.421(14)
N10 C61 1.331(19)
N10 C146 1.368(19)
N11 C66 1.336(19)
N11 C70 1.36(2)
N12 C71 1.24(2)
N12 C72 1.403(14)
N13 C87 1.29(2)
N13 C80 1.443(14)
N15 C93 1.323(19)
N15 C97 1.36(2)
N16 C98 1.28(2)
N16 C99 1.400(19)
N16 C199 1.46(3)
N17 C117 1.228(19)
N17 C110 1.395(15)
N18 C122 1.362(19)
N18 C118 1.37(2)
N19 C123 1.326(19)
N19 C228 1.37(2)
N20 C127 1.30(2)
N20 C128 1.404(15)
N21 C142 1.292(19)
N21 C135 1.436(14)
N22 C148 1.342(19)
N22 C143 1.379(19)
N23 C153 1.335(19)
N23 C149 1.360(18)
N24 C154 1.272(19)
N24 C155 1.402(15)
C1 C6' 1.3275
C1 C2 1.3964
C1 C6 1.3966
C1 C2' 1.5120
C2 C3 1.3964
C2 H2 0.9500
C3 C4 1.4022
C3 H3 0.9500
C4 C5' 1.3628
C4 C5 1.4018
C4 C3' 1.4106
C4 C7 1.5074
C5 C6 1.3965
C5 H5 0.9500
C6 H6 0.9500
C7 H7A 0.9800
C7 H7B 0.9800
C7 H7C 0.9800
C2' C3' 1.3947
C2' H2' 0.9500
C3' H3' 0.9500
C5' C6' 1.3943
C5' H5' 0.9500
C6' H6' 0.9500
C8 C9 1.47(2)
C8 H8 0.9500
C9 C10 1.42(2)
C10 C11 1.34(2)
C10 H10 0.9500
C11 C12 1.38(2)
C11 H11 0.9500
C12 C13 1.370(19)
C12 C15 1.48(2)
C13 H13 0.9500
C14 C15 1.38(2)
C14 H14 0.9500
C15 C16 1.39(2)
C16 C17 1.38(2)
C16 H16 0.9500
C17 C18 1.37(2)
C17 H17 0.9500
C18 C19 1.46(2)
C19 H19 0.9500
C20 C21 1.3967
C20 C25 1.3967
C21 C22 1.3964
C21 H21 0.9500
C22 C23 1.4020
C22 H22 0.9500
C23 C24 1.4023
C23 C26 1.5071
C24 C25 1.3963
C24 H24 0.9500
C25 H25 0.9500
C26 H26A 0.9800
C26 H26B 0.9800
C26 H26C 0.9800
C27 C32' 1.1999
C27 C28 1.3964
C27 C32 1.3965
C27 C28' 1.5796
C28 C29 1.3965
C28 H28 0.9500
C29 C30 1.4022
C29 H29 0.9500
C30 C31 1.4020
C30 C33 1.5072
C31 C32 1.3964
C31 H31 0.9500
C32 H32 0.9500
C33 H33A 0.9800
C33 H33B 0.9800
C33 H33C 0.9800
C28' C29' 1.3964
C28' H28' 0.9500
C29' C30' 1.4022
C29' H29' 0.9500
C30' C31' 1.4020
C30' C33' 1.5072
C31' C32' 1.3965
C31' H31' 0.9500
C32' H32' 0.9500
C33' H33D 0.9800
C33' H33E 0.9800
C33' H33F 0.9800
C34 C35 1.48(3)
C34 H34 0.9500
N6 C35 1.3900
N6 C39 1.3900
C35 C36 1.3900
C36 C37 1.3900
C36 H36 0.9500
C37 C38 1.3900
C37 H37 0.9500
C38 C39 1.3900
C38 C41 1.54(2)
C39 H39 0.9500
N7 C40 1.3900
N7 C44 1.3900
C40 C41 1.3900
C40 H40 0.9500
C41 C42 1.3900
C42 C43 1.3900
C42 H42 0.9500
C43 C44 1.3900
C43 H43 0.9500
C44 C45 1.42(2)
C34' C35' 1.43(3)
C34' H34' 0.9500
N6' C35' 1.3900
N6' C39' 1.3900
C35' C36' 1.3900
C36' C37' 1.3900
C36' H36' 0.9500
C37' C38' 1.3900
C37' H37' 0.9500
C38' C39' 1.3900
C38' C41' 1.46(3)
C39' H39' 0.9500
N7' C40' 1.3900
N7' C44' 1.3900
C40' C41' 1.3900
C40' H40' 0.9500
C41' C42' 1.3900
C42' C43' 1.3900
C42' H42' 0.9500
C43' C44' 1.3900
C43' H43' 0.9500
C44' C45 1.49(3)
C45 H45 0.9500
C46 C47 1.3965
C46 C51 1.3967
C47 C48 1.3964
C47 H47 0.9500
C48 C49 1.4020
C48 H48 0.9500
C49 C50 1.4023
C49 C52 1.5072
C50 C51 1.3965
C50 H50 0.9500
C51 H51 0.9500
C52 H52A 0.9800
C52 H52B 0.9800
C52 H52C 0.9800
C53 C58 1.3966
C53 C54 1.3966
C54 C55 1.3963
C54 H54 0.9500
C55 C56 1.4024
C55 H55 0.9500
C56 C57 1.4023
C56 C59 1.5070
C57 C58 1.3964
C57 H57 0.9500
C58 H58 0.9500
C59 H59A 0.9800
C59 H59B 0.9800
C59 H59C 0.9800
C60 C61 1.50(2)
C60 H60 0.9500
C61 C62 1.32(2)
C62 C63 1.39(3)
C62 H62 0.9500
C63 C64 1.34(2)
C63 H63 0.9500
C64 C146 1.37(2)
C64 C67 1.50(2)
C66 C67 1.37(2)
C66 H66 0.9500
C67 C68 1.37(3)
C68 C69 1.43(3)
C68 H68 0.9500
C69 C70 1.36(2)
C69 H69 0.9500
C70 C71 1.42(2)
C71 H71 0.9500
C72 C77' 1.3644
C72 C77 1.3965
C72 C73 1.3966
C72 C73' 1.4713
C73 C74 1.3962
C73 H73 0.9500
C74 C75 1.4022
C74 H74 0.9500
C75 C76 1.4022
C75 C76' 1.4252
C75 C74' 1.4282
C75 C78 1.5070
C76 C77 1.3966
C76 H76 0.9500
C77 H77 0.9500
C78 H78A 0.9800
C78 H78B 0.9800
C78 H78C 0.9800
C80 C85 1.3964
C80 C81 1.3965
C81 C82 1.3964
C81 H81 0.9500
C82 C83 1.4022
C82 H82 0.9500
C83 C84 1.4024
C83 C86 1.5072
C84 C85 1.3962
C84 H84 0.9500
C85 H85 0.9500
C86 H86A 0.9800
C86 H86B 0.9800
C86 H86C 0.9800
C73' C74' 1.3944
C73' H73' 0.9500
C74' H74' 0.9500
C76' C77' 1.3944
C76' H76' 0.9500
C77' H77' 0.9500
C87 C88 1.446(18)
C87 H87 0.9500
N14 C88 1.3900
N14 C92 1.3900
C88 C89 1.3900
C89 C90 1.3900
C89 H89 0.9500
C90 C91 1.3900
C90 H90 0.9500
C91 C92 1.3900
C91 C94 1.49(2)
C92 H92 0.9500
C93 C94 1.35(2)
C93 H93 0.9500
C94 C95 1.37(3)
C95 C96 1.39(3)
C95 H95 0.9500
C96 C97 1.37(2)
C96 H96 0.9500
C97 C98 1.46(2)
C98 H98 0.9500
C99 C100 1.3964
C99 C104 1.3969
C100 C101 1.3963
C100 H100 0.9500
C101 C102 1.4024
C101 H101 0.9500
C102 C103 1.4023
C102 C105 1.5072
C103 C104 1.3964
C103 H103 0.9500
C104 H104 0.9500
C105 H10A 0.9800
C105 H10B 0.9800
C105 H10C 0.9800
C110 C111 1.3966
C110 C115 1.3966
C111 C112 1.3962
C111 H111 0.9500
C112 C113 1.4024
C112 H112 0.9500
C113 C114 1.4021
C113 C116 1.5073
C114 C115 1.3961
C114 H114 0.9500
C115 H115 0.9500
C116 H11A 0.9800
C116 H11B 0.9800
C116 H11C 0.9800
C199 C200 1.3965
C199 C204 1.3966
C200 C201 1.3963
C200 H200 0.9500
C201 C202 1.4022
C201 H201 0.9500
C202 C203 1.4022
C202 C205 1.5071
C203 C204 1.3965
C203 H203 0.9500
C204 H204 0.9500
C205 H20A 0.9800
C205 H20B 0.9800
C205 H20C 0.9800
C117 C118 1.49(2)
C117 H117 0.9500
C118 C119 1.31(2)
C119 C120 1.46(2)
C119 H119 0.9500
C120 C121 1.38(2)
C120 H120 0.9500
C121 C122 1.36(2)
C121 C124 1.43(2)
C122 H122 0.9500
C123 C124 1.40(2)
C123 H123 0.9500
C124 C125 1.43(2)
C125 C126 1.37(2)
C125 H125 0.9500
C126 C228 1.36(2)
C126 H126 0.9500
C127 C228 1.40(2)
C127 H127 0.9500
C128 C129 1.3966
C128 C133 1.3966
C129 C130 1.3965
C129 H129 0.9500
C130 C131 1.4023
C130 H130 0.9500
C131 C132 1.4022
C131 C134 1.5070
C132 C133 1.3964
C132 H132 0.9500
C133 H133 0.9500
C134 H13A 0.9800
C134 H13B 0.9800
C134 H13C 0.9800
C135 C240 1.2816
C135 C140 1.3964
C135 C136 1.3965
C135 C236 1.4945
C136 C137 1.3962
C136 H136 0.9500
C137 C138 1.4021
C137 H137 0.9500
C138 C139 1.4021
C138 C141 1.5071
C139 C140 1.3967
C139 H139 0.9500
C140 H140 0.9500
C141 H14A 0.9800
C141 H14B 0.9800
C141 H14C 0.9800
C236 C237 1.3964
C236 H236 0.9500
C237 C238 1.4023
C237 H237 0.9500
C238 C239 1.4022
C238 C241 1.5069
C239 C240 1.3961
C239 H239 0.9500
C240 H240 0.9500
C241 H24A 0.9800
C241 H24B 0.9800
C241 H24C 0.9800
C142 C143 1.47(2)
C142 H142 0.9500
C143 C144 1.31(2)
C144 C145 1.47(2)
C144 H144 0.9500
C145 C147 1.33(2)
C145 H145 0.9500
C146 H146 0.9500
C147 C148 1.40(2)
C147 C150 1.47(2)
C148 H148 0.9500
C149 C150 1.38(2)
C149 H149 0.9500
C150 C151 1.37(2)
C151 C152 1.38(2)
C151 H151 0.9500
C152 C153 1.33(2)
C152 H152 0.9500
C153 C154 1.50(2)
C154 H154 0.9500
C155 C156 1.3965
C155 C160 1.3968
C156 C157 1.3965
C156 H156 0.9500
C157 C158 1.4022
C157 H157 0.9500
C158 C159 1.4023
C158 C161 1.5071
C159 C160 1.3963
C159 H159 0.9500
C160 H160 0.9500
C161 H16A 0.9800
C161 H16B 0.9800
C161 H16C 0.9800
F2 Sb1 1.856(13)
F1 Sb1 1.822(14)
F5 Sb1 1.817(13)
F4 Sb1 1.851(14)
F6 Sb1 1.810(13)
F3 Sb1 1.858(13)
F5' Sb1 1.898(17)
F6' Sb1 1.878(17)
F3' Sb1 1.874(18)
F4' Sb1 1.900(18)
F2' Sb1 1.874(18)
F1' Sb1 1.899(17)
F2B Sb1 1.83(2)
F1B Sb1 1.82(2)
F6B Sb1 1.85(2)
F5B Sb1 1.83(2)
F4B Sb1 1.84(2)
F3B Sb1 1.84(2)
F2A Sb1 1.813(19)
F3A Sb1 1.81(2)
F5A Sb1 1.87(2)
F7 Sb2 1.854(16)
F8 Sb2 1.782(17)
F9 Sb2 1.802(17)
F10 Sb2 1.798(16)
F11 Sb2 1.853(14)
F12 Sb2 1.76(2)
F13 Sb3 1.96(2)
F14 Sb3 1.76(2)
F15 Sb3 1.788(17)
F16 Sb3 1.769(14)
F17 Sb3 1.768(14)
F18 Sb3 1.800(18)
F19 Sb4 1.787(16)
F20 Sb4 1.801(16)
F21 Sb4 1.72(3)
F22 Sb4 1.79(2)
F23 Sb4 1.81(2)
F24 Sb4 1.894(17)
F25 P1 1.624(15)
F26 P1 1.621(13)
F27 P1 1.557(14)
F28 P1 1.587(15)
F30 P1 1.649(16)
F29 P1 1.602(14)
F27' P1 1.669(19)
F25' P1 1.69(2)
F28' P1 1.69(2)
F30' P1 1.674(19)
F29' P1 1.62(2)
F26' P1 1.63(2)
F29A P1 1.590(16)
F30A P1 0.95(7)
F30A F25A 1.72(8)
F25A P1 1.60(3)
P3 F35 1.572(16)
P3 F33 1.581(16)
P3 F36 1.603(15)
P3 F32 1.608(16)
P3 F31 1.610(16)
P3 F34 1.621(15)
P3' F35' 1.60(2)
P3' F33' 1.61(2)
P3' F32' 1.61(2)
P3' F36' 1.61(2)
P3' F31' 1.63(2)
P3' F34' 1.63(2)
P2 F45 1.73(2)
P2 F46 1.74(2)
P2 F49 1.76(2)
P2 F44 1.78(2)
P2 F48 1.79(2)
P2 F47 1.79(2)
F44A P2' 0.95(4)
F48A P2' 1.35(4)
P2' F46A 1.75(7)
P2' F45A 1.94(9)
P4 F40 1.365(14)
P4 F41 1.389(13)
P4 F42' 1.537(16)
P4 F39 1.550(14)
P4 F38 1.556(15)
P4 F39' 1.598(18)
P4 F41' 1.61(2)
P4 F38' 1.61(2)
P4 F37 1.626(15)
P4 F40' 1.63(2)
P4 F37' 1.64(2)
P4 F42 1.640(15)

loop_
_geom_torsion_atom_site_label_1
_geom_torsion_atom_site_label_2
_geom_torsion_atom_site_label_3
_geom_torsion_atom_site_label_4
_geom_torsion
N6 Co1 N1 C8 84.6(12)
N5 Co1 N1 C8 161.8(11)
N2 Co1 N1 C8 -9.1(11)
N9 Co1 N1 C8 -96.1(11)
N10 Co1 N1 C8 -18(5)
N6' Co1 N1 C8 91.0(12)
N6 Co1 N1 C1 -88.3(14)
N5 Co1 N1 C1 -11.1(14)
N2 Co1 N1 C1 178.0(14)
N9 Co1 N1 C1 91.0(13)
N10 Co1 N1 C1 169(4)
N6' Co1 N1 C1 -81.9(14)
N6 Co1 N2 C13 104.5(12)
N5 Co1 N2 C13 117(3)
N9 Co1 N2 C13 -68.8(12)
N10 Co1 N2 C13 8.1(12)
N1 Co1 N2 C13 -170.7(12)
N6' Co1 N2 C13 105.1(12)
N6 Co1 N2 C9 -73.9(11)
N5 Co1 N2 C9 -62(4)
N9 Co1 N2 C9 112.8(10)
N10 Co1 N2 C9 -170.3(10)
N1 Co1 N2 C9 10.9(10)
N6' Co1 N2 C9 -73.3(11)
N20 Co2 N3 C14 -77.8(12)
N4 Co2 N3 C14 -178.3(13)
N19 Co2 N3 C14 -1.0(13)
N24 Co2 N3 C14 109(3)
N23 Co2 N3 C14 94.3(12)
N20 Co2 N3 C18 106.0(11)
N4 Co2 N3 C18 5.5(10)
N19 Co2 N3 C18 -177.1(10)
N24 Co2 N3 C18 -68(4)
N23 Co2 N3 C18 -81.9(10)
N20 Co2 N4 C19 -89.4(12)
N3 Co2 N4 C19 -2.7(11)
N19 Co2 N4 C19 -20(4)
N24 Co2 N4 C19 169.3(12)
N23 Co2 N4 C19 92.2(12)
N20 Co2 N4 C20 90.7(11)
N3 Co2 N4 C20 177.3(11)
N19 Co2 N4 C20 160(3)
N24 Co2 N4 C20 -10.7(11)
N23 Co2 N4 C20 -87.8(11)
N6 Co1 N5 C34' 14.7(17)
N2 Co1 N5 C34' 2(4)
N9 Co1 N5 C34' -172.2(15)
N10 Co1 N5 C34' 111.5(16)
N1 Co1 N5 C34' -68.5(16)
N6' Co1 N5 C34' 14.3(13)
N6 Co1 N5 C34 -32.2(11)
N2 Co1 N5 C34 -45(4)
N9 Co1 N5 C34 141.0(12)
N10 Co1 N5 C34 64.7(12)
N1 Co1 N5 C34 -115.3(12)
N6' Co1 N5 C34 -32.6(13)
N6 Co1 N5 C27 173.0(13)
N2 Co1 N5 C27 160(3)
N9 Co1 N5 C27 -13.9(12)
N10 Co1 N5 C27 -90.2(12)
N1 Co1 N5 C27 89.8(12)
N6' Co1 N5 C27 172.6(14)
N18 Co4 N8 C45 100.0(11)
N15 Co4 N8 C45 -19(4)
N16 Co4 N8 C45 -79.6(11)
N17 Co4 N8 C45 176.8(11)
N7 Co4 N8 C45 7.1(10)
N7' Co4 N8 C45 -3.4(11)
N18 Co4 N8 C46 -84.6(11)
N15 Co4 N8 C46 156(3)
N16 Co4 N8 C46 95.8(11)
N17 Co4 N8 C46 -7.7(12)
N7 Co4 N8 C46 -177.5(12)
N7' Co4 N8 C46 172.0(12)
N6 Co1 N9 C60 -13(6)
N5 Co1 N9 C60 -84.5(12)
N2 Co1 N9 C60 96.4(12)
N10 Co1 N9 C60 0.1(11)
N1 Co1 N9 C60 172.6(11)
N6' Co1 N9 C60 -49(4)
N6 Co1 N9 C53 165(5)
N5 Co1 N9 C53 93.8(10)
N2 Co1 N9 C53 -85.3(10)
N10 Co1 N9 C53 178.4(11)
N1 Co1 N9 C53 -9.1(11)
N6' Co1 N9 C53 129(4)
N6 Co1 N10 C61 179.2(12)
N5 Co1 N10 C61 101.3(11)
N2 Co1 N10 C61 -87.6(11)
N9 Co1 N10 C61 0.8(11)
N1 Co1 N10 C61 -78(4)
N6' Co1 N10 C61 172.7(12)
N6 Co1 N10 C146 3.5(13)
N5 Co1 N10 C146 -74.4(12)
N2 Co1 N10 C146 96.7(12)
N9 Co1 N10 C146 -174.9(12)
N1 Co1 N10 C146 106(4)
N6' Co1 N10 C146 -3.0(13)
N13 Co3 N11 C66 110(3)
N21 Co3 N11 C66 -71.8(13)
N22 Co3 N11 C66 4.4(13)
N14 Co3 N11 C66 100.1(12)
N12 Co3 N11 C66 -172.8(13)
N13 Co3 N11 C70 -69(4)
N21 Co3 N11 C70 108.7(11)
N22 Co3 N11 C70 -175.1(11)
N14 Co3 N11 C70 -79.4(11)
N12 Co3 N11 C70 7.8(11)
N13 Co3 N12 C71 163.8(14)
N21 Co3 N12 C71 -91.9(14)
N11 Co3 N12 C71 -7.0(13)
N22 Co3 N12 C71 -26(4)
N14 Co3 N12 C71 87.0(14)
N13 Co3 N12 C72 -15.5(11)
N21 Co3 N12 C72 88.9(11)
N11 Co3 N12 C72 173.7(11)
N22 Co3 N12 C72 155(3)
N14 Co3 N12 C72 -92.3(10)
N21 Co3 N13 C87 171.8(12)
N11 Co3 N13 C87 -10(4)
N22 Co3 N13 C87 96.1(12)
N14 Co3 N13 C87 0.1(11)
N12 Co3 N13 C87 -85.4(12)
N21 Co3 N13 C80 -10.5(11)
N11 Co3 N13 C80 167(3)
N22 Co3 N13 C80 -86.3(10)
N14 Co3 N13 C80 177.8(11)
N12 Co3 N13 C80 92.3(10)
N8 Co4 N15 C93 124(3)
N18 Co4 N15 C93 5.5(13)
N16 Co4 N15 C93 -174.0(14)
N17 Co4 N15 C93 -71.7(13)
N7 Co4 N15 C93 98.6(13)
N7' Co4 N15 C93 108.5(13)
N8 Co4 N15 C97 -50(4)
N18 Co4 N15 C97 -168.8(11)
N16 Co4 N15 C97 11.7(11)
N17 Co4 N15 C97 114.1(11)
N7 Co4 N15 C97 -75.6(11)
N7' Co4 N15 C97 -65.8(12)
N8 Co4 N16 C98 159.5(13)
N18 Co4 N16 C98 -17(5)
N15 Co4 N16 C98 -12.8(13)
N17 Co4 N16 C98 -97.5(13)
N7 Co4 N16 C98 85.9(14)
N7' Co4 N16 C98 80.5(14)
N8 Co4 N16 C99 -5.8(11)
N18 Co4 N16 C99 178(76)
N15 Co4 N16 C99 -178.1(11)
N17 Co4 N16 C99 97.1(10)
N7 Co4 N16 C99 -79.4(11)
N7' Co4 N16 C99 -84.8(11)
N8 Co4 N16 C199 -17(2)
N18 Co4 N16 C199 167(4)
N15 Co4 N16 C199 171(2)
N17 Co4 N16 C199 86(2)
N7 Co4 N16 C199 -90(2)
N7' Co4 N16 C199 -96(2)
N8 Co4 N17 C117 -91.6(13)
N18 Co4 N17 C117 -5.9(12)
N15 Co4 N17 C117 90.8(13)
N16 Co4 N17 C117 167.3(13)
N7 Co4 N17 C117 -31(4)
N7' Co4 N17 C117 96(19)
N8 Co4 N17 C110 83.7(12)
N18 Co4 N17 C110 169.4(12)
N15 Co4 N17 C110 -94.0(12)
N16 Co4 N17 C110 -17.5(13)
N7 Co4 N17 C110 145(3)
N7' Co4 N17 C110 -89(19)
N8 Co4 N18 C122 -74.6(13)
N15 Co4 N18 C122 97.8(13)
N16 Co4 N18 C122 102(5)
N17 Co4 N18 C122 -176.1(13)
N7 Co4 N18 C122 -0.8(13)
N7' Co4 N18 C122 6.0(14)
N8 Co4 N18 C118 109.6(10)
N15 Co4 N18 C118 -78.0(10)
N16 Co4 N18 C118 -74(5)
N17 Co4 N18 C118 8.1(10)
N7 Co4 N18 C118 -176.6(11)
N7' Co4 N18 C118 -169.9(11)
N20 Co2 N19 C123 -177.3(13)
N3 Co2 N19 C123 94.8(13)
N4 Co2 N19 C123 112(4)
N24 Co2 N19 C123 -77.5(13)
N23 Co2 N19 C123 -0.1(13)
N20 Co2 N19 C228 7.4(10)
N3 Co2 N19 C228 -80.5(11)
N4 Co2 N19 C228 -63(4)
N24 Co2 N19 C228 107.2(11)
N23 Co2 N19 C228 -175.4(11)
N3 Co2 N20 C127 88.6(11)
N4 Co2 N20 C127 165.3(11)
N19 Co2 N20 C127 -6.4(11)
N24 Co2 N20 C127 -92.4(11)
N23 Co2 N20 C127 -25(4)
N3 Co2 N20 C128 -87.0(11)
N4 Co2 N20 C128 -10.3(12)
N19 Co2 N20 C128 178.0(12)
N24 Co2 N20 C128 92.1(11)
N23 Co2 N20 C128 159(3)
N13 Co3 N21 C142 -94.1(13)
N11 Co3 N21 C142 86.2(13)
N22 Co3 N21 C142 -9.1(12)
N14 Co3 N21 C142 -9(4)
N12 Co3 N21 C142 162.6(13)
N13 Co3 N21 C135 85.8(12)
N11 Co3 N21 C135 -93.8(12)
N22 Co3 N21 C135 170.8(13)
N14 Co3 N21 C135 171(3)
N12 Co3 N21 C135 -17.4(13)
N13 Co3 N22 C148 -70.0(13)
N21 Co3 N22 C148 -172.8(14)
N11 Co3 N22 C148 101.1(13)
N14 Co3 N22 C148 7.2(13)
N12 Co3 N22 C148 119(3)
N13 Co3 N22 C143 113.0(11)
N21 Co3 N22 C143 10.2(10)
N11 Co3 N22 C143 -76.0(11)
N14 Co3 N22 C143 -169.9(10)
N12 Co3 N22 C143 -58(4)
N20 Co2 N23 C153 -65(4)
N3 Co2 N23 C153 -177.9(10)
N4 Co2 N23 C153 105.1(10)
N19 Co2 N23 C153 -82.9(10)
N24 Co2 N23 C153 4.1(10)
N20 Co2 N23 C149 116(3)
N3 Co2 N23 C149 2.6(12)
N4 Co2 N23 C149 -74.3(12)
N19 Co2 N23 C149 97.7(11)
N24 Co2 N23 C149 -175.3(12)
N20 Co2 N24 C154 169.4(11)
N3 Co2 N24 C154 -17(4)
N4 Co2 N24 C154 -88.6(11)
N19 Co2 N24 C154 92.9(11)
N23 Co2 N24 C154 -2.5(10)
N20 Co2 N24 C155 -9.5(12)
N3 Co2 N24 C155 164(3)
N4 Co2 N24 C155 92.5(11)
N19 Co2 N24 C155 -86.0(11)
N23 Co2 N24 C155 178.6(12)
C8 N1 C1 C6' -132.5(15)
Co1 N1 C1 C6' 40.1(18)
C8 N1 C1 C2 131.7(14)
Co1 N1 C1 C2 -55.6(16)
C8 N1 C1 C6 -43.3(19)
Co1 N1 C1 C6 129.3(11)
C8 N1 C1 C2' 48.7(18)
Co1 N1 C1 C2' -138.7(11)
C6' C1 C2 C3 59.8
C6 C1 C2 C3 -0.1
N1 C1 C2 C3 -175.2(14)
C2' C1 C2 C3 -64.1
C1 C2 C3 C4 -0.1
C2 C3 C4 C5' -60.8
C2 C3 C4 C5 0.3
C2 C3 C4 C3' 68.3
C2 C3 C4 C7 -178.5
C5' C4 C5 C6 63.3
C3 C4 C5 C6 -0.3
C3' C4 C5 C6 -64.2
C7 C4 C5 C6 178.5
C4 C5 C6 C1 0.1
C6' C1 C6 C5 -62.6
C2 C1 C6 C5 0.1
N1 C1 C6 C5 175.1(14)
C2' C1 C6 C5 60.7
C6' C1 C2' C3' 0.1
C2 C1 C2' C3' 64.7
C6 C1 C2' C3' -62.2
N1 C1 C2' C3' 179.0(14)
C1 C2' C3' C4 1.0
C5' C4 C3' C2' -2.3
C5 C4 C3' C2' 59.7
C3 C4 C3' C2' -64.2
C7 C4 C3' C2' 179.6
C5 C4 C5' C6' -63.7
C3 C4 C5' C6' 62.1
C3' C4 C5' C6' 2.3
C7 C4 C5' C6' -179.6
C2 C1 C6' C5' -61.6
C6 C1 C6' C5' 65.8
N1 C1 C6' C5' -178.9(15)
C2' C1 C6' C5' -0.1
C4 C5' C6' C1 -1.1
C1 N1 C8 C9 179.5(14)
Co1 N1 C8 C9 6.0(18)
C13 N2 C9 C10 -4(2)
Co1 N2 C9 C10 174.5(12)
C13 N2 C9 C8 170.0(13)
Co1 N2 C9 C8 -11.5(16)
N1 C8 C9 N2 4(2)
N1 C8 C9 C10 177.4(15)
N2 C9 C10 C11 4(3)
C8 C9 C10 C11 -169.3(16)
C9 C10 C11 C12 -1(3)
C10 C11 C12 C13 -2(2)
C10 C11 C12 C15 174.1(15)
C9 N2 C13 C12 1(2)
Co1 N2 C13 C12 -177.3(10)
C11 C12 C13 N2 2(2)
C15 C12 C13 N2 -173.8(13)
C18 N3 C14 C15 -3(2)
Co2 N3 C14 C15 -178.6(10)
N3 C14 C15 C16 5(2)
N3 C14 C15 C12 -174.2(14)
C13 C12 C15 C14 -131.5(16)
C11 C12 C15 C14 52(2)
C13 C12 C15 C16 49(2)
C11 C12 C15 C16 -127.2(16)
C14 C15 C16 C17 -5(2)
C12 C15 C16 C17 174.9(16)
C15 C16 C17 C18 2(3)
C14 N3 C18 C17 -1(2)
Co2 N3 C18 C17 175.6(14)
C14 N3 C18 C19 176.0(13)
Co2 N3 C18 C19 -7.3(17)
C16 C17 C18 N3 2(3)
C16 C17 C18 C19 -175.4(17)
C20 N4 C19 C18 179.7(12)
Co2 N4 C19 C18 -0.3(19)
N3 C18 C19 N4 5(2)
C17 C18 C19 N4 -177.6(16)
C19 N4 C20 C21 -111.3(13)
Co2 N4 C20 C21 68.6(11)
C19 N4 C20 C25 64.7(15)
Co2 N4 C20 C25 -115.4(8)
C25 C20 C21 C22 -0.1
N4 C20 C21 C22 176.0(8)
C20 C21 C22 C23 -0.1
C21 C22 C23 C24 0.3
C21 C22 C23 C26 -178.5
C22 C23 C24 C25 -0.3
C26 C23 C24 C25 178.5
C23 C24 C25 C20 0.1
C21 C20 C25 C24 0.1
N4 C20 C25 C24 -175.9(8)
C34' N5 C27 C32' 114.1(15)
C34 N5 C27 C32' 162.7(11)
Co1 N5 C27 C32' -43.9(14)
C34' N5 C27 C28 -148.9(15)
C34 N5 C27 C28 -100.2(14)
Co1 N5 C27 C28 53.1(14)
C34' N5 C27 C32 38.7(18)
C34 N5 C27 C32 87.4(14)
Co1 N5 C27 C32 -119.2(8)
C34' N5 C27 C28' -91.8(16)
C34 N5 C27 C28' -43.1(15)
Co1 N5 C27 C28' 110.2(10)
C32' C27 C28 C29 -48.0
C32 C27 C28 C29 -0.1
N5 C27 C28 C29 -172.5(10)
C28' C27 C28 C29 96.1
C27 C28 C29 C30 -0.1
C28 C29 C30 C31 0.3
C28 C29 C30 C33 -178.5
C29 C30 C31 C32 -0.3
C33 C30 C31 C32 178.5
C30 C31 C32 C27 0.1
C32' C27 C32 C31 55.1
C28 C27 C32 C31 0.1
N5 C27 C32 C31 172.6(9)
C28' C27 C32 C31 -58.1
C32' C27 C28' C29' -16.7
C28 C27 C28' C29' -58.1
C32 C27 C28' C29' 52.9
N5 C27 C28' C29' -172.7(7)
C27 C28' C29' C30' 7.0
C28' C29' C30' C31' 0.3
C28' C29' C30' C33' -178.5
C29' C30' C31' C32' -0.3
C33' C30' C31' C32' 178.5
C28 C27 C32' C31' 50.7
C32 C27 C32' C31' -82.5
N5 C27 C32' C31' 169.9(8)
C28' C27 C32' C31' 18.2
C30' C31' C32' C27 -10.1
C34' N5 C34 C35 -66(3)
C27 N5 C34 C35 -165.4(10)
Co1 N5 C34 C35 37.0(13)
N5 Co1 N6 C35 18.5(9)
N2 Co1 N6 C35 -163.5(9)
N9 Co1 N6 C35 -54(5)
N10 Co1 N6 C35 -67.1(9)
N1 Co1 N6 C35 120.2(10)
N6' Co1 N6 C35 22(8)
N5 Co1 N6 C39 -172.2(10)
N2 Co1 N6 C39 5.8(9)
N9 Co1 N6 C39 115(5)
N10 Co1 N6 C39 102.1(9)
N1 Co1 N6 C39 -70.5(9)
N6' Co1 N6 C39 -169(9)
C39 N6 C35 C36 0.0
Co1 N6 C35 C36 170.6(11)
C39 N6 C35 C34 -175.6(5)
Co1 N6 C35 C34 -5.0(11)
N5 C34 C35 N6 -22.0(14)
N5 C34 C35 C36 162.4(14)
N6 C35 C36 C37 0.0
C34 C35 C36 C37 175.6(5)
C35 C36 C37 C38 0.0
C36 C37 C38 C39 0.0
C36 C37 C38 C41 167.7(13)
C37 C38 C39 N6 0.0
C41 C38 C39 N6 -167.6(13)
C35 N6 C39 C38 0.0
Co1 N6 C39 C38 -168.2(14)
N8 Co4 N7 C40 -174.9(6)
N18 Co4 N7 C40 97.6(5)
N15 Co4 N7 C40 1.2(6)
N16 Co4 N7 C40 -75.8(6)
N17 Co4 N7 C40 122(3)
N7' Co4 N7 C40 -51(4)
N8 Co4 N7 C44 -16.4(8)
N18 Co4 N7 C44 -103.9(9)
N15 Co4 N7 C44 159.8(9)
N16 Co4 N7 C44 82.7(9)
N17 Co4 N7 C44 -80(3)
N7' Co4 N7 C44 108(4)
C44 N7 C40 C41 0.0
Co4 N7 C40 C41 157.7(10)
N7 C40 C41 C42 0.0
N7 C40 C41 C38 177.5(10)
C37 C38 C41 C42 -105.9(12)
C39 C38 C41 C42 61.9(14)
C37 C38 C41 C40 76.7(13)
C39 C38 C41 C40 -115.6(11)
C40 C41 C42 C43 0.0
C38 C41 C42 C43 -177.4(11)
C41 C42 C43 C44 0.0
C42 C43 C44 N7 0.0
C42 C43 C44 C45 180.0
C40 N7 C44 C43 0.0
Co4 N7 C44 C43 -158.5(9)
C40 N7 C44 C45 180.0
Co4 N7 C44 C45 21.5(9)
C34 N5 C34' C35' 84(3)
C27 N5 C34' C35' -172.2(11)
Co1 N5 C34' C35' -11(2)
N6 Co1 N6' C35' 165(9)
N5 Co1 N6' C35' -18.1(11)
N2 Co1 N6' C35' 159.9(11)
N9 Co1 N6' C35' -55(4)
N10 Co1 N6' C35' -103.0(12)
N1 Co1 N6' C35' 84.1(12)
N6 Co1 N6' C39' 3(8)
N5 Co1 N6' C39' 179.2(10)
N2 Co1 N6' C39' -2.8(9)
N9 Co1 N6' C39' 142(3)
N10 Co1 N6' C39' 94.4(9)
N1 Co1 N6' C39' -78.5(9)
C39' N6' C35' C36' 0.0
Co1 N6' C35' C36' -162.7(13)
C39' N6' C35' C34' 179.6(5)
Co1 N6' C35' C34' 17.0(14)
N5 C34' C35' N6' -4(2)
N5 C34' C35' C36' 175(2)
N6' C35' C36' C37' 0.0
C34' C35' C36' C37' -179.5(8)
C35' C36' C37' C38' 0.0
C36' C37' C38' C39' 0.0
C36' C37' C38' C41' -178.9(16)
C37' C38' C39' N6' 0.0
C41' C38' C39' N6' 179.0(15)
C35' N6' C39' C38' 0.0
Co1 N6' C39' C38' 162.3(14)
N8 Co4 N7' C40' 172.8(8)
N18 Co4 N7' C40' 86.7(8)
N15 Co4 N7' C40' -9.5(7)
N16 Co4 N7' C40' -86.4(8)
N17 Co4 N7' C40' -14(19)
N7 Co4 N7' C40' 119(4)
N8 Co4 N7' C44' 7.9(8)
N18 Co4 N7' C44' -78.2(9)
N15 Co4 N7' C44' -174.4(9)
N16 Co4 N7' C44' 108.7(9)
N17 Co4 N7' C44' -179(100)
N7 Co4 N7' C44' -46(4)
C44' N7' C40' C41' 0.0
Co4 N7' C40' C41' -163.0(14)
N7' C40' C41' C42' 0.0
N7' C40' C41' C38' -160.6(12)
C37' C38' C41' C42' -92.1(15)
C39' C38' C41' C42' 89.0(13)
C37' C38' C41' C40' 69.3(18)
C39' C38' C41' C40' -109.6(13)
C40' C41' C42' C43' 0.0
C38' C41' C42' C43' 161.7(11)
C41' C42' C43' C44' 0.0
C42' C43' C44' N7' 0.0
C42' C43' C44' C45 180.0
C40' N7' C44' C43' 0.0
Co4 N7' C44' C43' 167.5(10)
C40' N7' C44' C45 180.0
Co4 N7' C44' C45 -12.5(10)
C46 N8 C45 C44 -173.0(9)
Co4 N8 C45 C44 3.0(15)
C46 N8 C45 C44' -178.1(8)
Co4 N8 C45 C44' -2.1(13)
C43 C44 C45 N8 163.7(13)
N7 C44 C45 N8 -16.3(13)
C43 C44 C45 C44' -168(4)
N7 C44 C45 C44' 12(4)
C43' C44' C45 N8 -169.1(12)
N7' C44' C45 N8 10.9(12)
C43' C44' C45 C44 37(4)
N7' C44' C45 C44 -143(4)
C45 N8 C46 C47 48.5(14)
Co4 N8 C46 C47 -126.9(8)
C45 N8 C46 C51 -127.3(11)
Co4 N8 C46 C51 57.3(11)
C51 C46 C47 C48 -0.1
N8 C46 C47 C48 -175.8(7)
C46 C47 C48 C49 -0.1
C47 C48 C49 C50 0.3
C47 C48 C49 C52 -178.5
C48 C49 C50 C51 -0.3
C52 C49 C50 C51 178.5
C49 C50 C51 C46 0.1
C47 C46 C51 C50 0.1
N8 C46 C51 C50 176.0(7)
C60 N9 C53 C58 -129.9(11)
Co1 N9 C53 C58 51.8(12)
C60 N9 C53 C54 46.5(14)
Co1 N9 C53 C54 -131.8(7)
C58 C53 C54 C55 -0.1
N9 C53 C54 C55 -176.5(8)
C53 C54 C55 C56 -0.1
C54 C55 C56 C57 0.3
C54 C55 C56 C59 -178.5
C55 C56 C57 C58 -0.3
C59 C56 C57 C58 178.5
C56 C57 C58 C53 0.1
C54 C53 C58 C57 0.1
N9 C53 C58 C57 176.6(8)
C53 N9 C60 C61 -179.5(12)
Co1 N9 C60 C61 -1.0(19)
C146 N10 C61 C62 1(3)
Co1 N10 C61 C62 -174.9(17)
C146 N10 C61 C60 174.6(13)
Co1 N10 C61 C60 -1.5(18)
N9 C60 C61 C62 175.2(18)
N9 C60 C61 N10 2(2)
N10 C61 C62 C63 -5(3)
C60 C61 C62 C63 -178.2(19)
C61 C62 C63 C64 8(4)
C62 C63 C64 C146 -7(3)
C62 C63 C64 C67 173(2)
C70 N11 C66 C67 3(2)
Co3 N11 C66 C67 -176.9(12)
N11 C66 C67 C68 0(3)
N11 C66 C67 C64 -172.9(16)
C63 C64 C67 C66 57(3)
C146 C64 C67 C66 -123.3(19)
C63 C64 C67 C68 -116(2)
C146 C64 C67 C68 64(3)
C66 C67 C68 C69 1(3)
C64 C67 C68 C69 174(2)
C67 C68 C69 C70 -5(4)
C66 N11 C70 C69 -6(3)
Co3 N11 C70 C69 173.3(18)
C66 N11 C70 C71 172.3(16)
Co3 N11 C70 C71 -8(2)
C68 C69 C70 N11 7(3)
C68 C69 C70 C71 -172(2)
C72 N12 C71 C70 -175.7(16)
Co3 N12 C71 C70 5(2)
N11 C70 C71 N12 2(3)
C69 C70 C71 N12 -179(2)
C71 N12 C72 C77' 109.9(15)
Co3 N12 C72 C77' -70.9(11)
C71 N12 C72 C77 52.8(16)
Co3 N12 C72 C77 -128.0(8)
C71 N12 C72 C73 -132.0(14)
Co3 N12 C72 C73 47.2(12)
C71 N12 C72 C73' -82.4(16)
Co3 N12 C72 C73' 96.7(9)
C77' C72 C73 C74 -47.6
C77 C72 C73 C74 -0.1
N12 C72 C73 C74 -175.3(8)
C73' C72 C73 C74 76.2
C72 C73 C74 C75 -0.1
C73 C74 C75 C76 0.3
C73 C74 C75 C76' 52.3
C73 C74 C75 C74' -83.8
C73 C74 C75 C78 -178.5
C74 C75 C76 C77 -0.3
C76' C75 C76 C77 -71.5
C74' C75 C76 C77 36.9
C78 C75 C76 C77 178.5
C77' C72 C77 C76 72.8
C73 C72 C77 C76 0.1
N12 C72 C77 C76 175.5(8)
C73' C72 C77 C76 -40.8
C75 C76 C77 C72 0.1
C87 N13 C80 C85 50.3(14)
Co3 N13 C80 C85 -127.4(8)
C87 N13 C80 C81 -128.7(11)
Co3 N13 C80 C81 53.6(11)
C85 C80 C81 C82 -0.1
N13 C80 C81 C82 178.9(8)
C80 C81 C82 C83 -0.1
C81 C82 C83 C84 0.3
C81 C82 C83 C86 -178.5
C82 C83 C84 C85 -0.3
C86 C83 C84 C85 178.5
C83 C84 C85 C80 0.1
C81 C80 C85 C84 0.1
N13 C80 C85 C84 -178.9(8)
C77' C72 C73' C74' -2.6
C77 C72 C73' C74' 49.3
C73 C72 C73' C74' -70.2
N12 C72 C73' C74' -170.3(9)
C72 C73' C74' C75 -15.6
C74 C75 C74' C73' 83.5
C76 C75 C74' C73' -27.9
C76' C75 C74' C73' 33.2
C78 C75 C74' C73' -171.0
C74 C75 C76' C77' -59.4
C76 C75 C76' C77' 64.0
C74' C75 C76' C77' -33.2
C78 C75 C76' C77' 172.2
C77 C72 C77' C76' -82.9
C73 C72 C77' C76' 40.3
N12 C72 C77' C76' 171.4(9)
C73' C72 C77' C76' 2.7
C75 C76' C77' C72 15.5
C80 N13 C87 C88 -178.1(11)
Co3 N13 C87 C88 -0.1(18)
N13 Co3 N14 C88 -0.1(6)
N21 Co3 N14 C88 -87(3)
N11 Co3 N14 C88 178.2(6)
N22 Co3 N14 C88 -86.9(6)
N12 Co3 N14 C88 101.3(6)
N13 Co3 N14 C92 -178.1(7)
N21 Co3 N14 C92 95(3)
N11 Co3 N14 C92 0.2(7)
N22 Co3 N14 C92 95.1(7)
N12 Co3 N14 C92 -76.8(7)
C92 N14 C88 C89 0.0
Co3 N14 C88 C89 -178.2(6)
C92 N14 C88 C87 178.3(11)
Co3 N14 C88 C87 0.1(10)
N13 C87 C88 N14 0.0(18)
N13 C87 C88 C89 178.2(11)
N14 C88 C89 C90 0.0
C87 C88 C89 C90 -178.1(12)
C88 C89 C90 C91 0.0
C89 C90 C91 C92 0.0
C89 C90 C91 C94 178.6(12)
C90 C91 C92 N14 0.0
C94 C91 C92 N14 -178.6(13)
C88 N14 C92 C91 0.0
Co3 N14 C92 C91 177.9(7)
C97 N15 C93 C94 -1(2)
Co4 N15 C93 C94 -175.2(12)
N15 C93 C94 C95 7(3)
N15 C93 C94 C91 -172.0(14)
C90 C91 C94 C93 55.1(19)
C92 C91 C94 C93 -126.2(14)
C90 C91 C94 C95 -124.2(16)
C92 C91 C94 C95 54(2)
C93 C94 C95 C96 -7(3)
C91 C94 C95 C96 172.6(18)
C94 C95 C96 C97 1(3)
C93 N15 C97 C96 -5(2)
Co4 N15 C97 C96 169.7(15)
C93 N15 C97 C98 175.1(15)
Co4 N15 C97 C98 -9.9(19)
C95 C96 C97 N15 6(3)
C95 C96 C97 C98 -175(2)
C99 N16 C98 C97 175.4(14)
C199 N16 C98 C97 -171(2)
Co4 N16 C98 C97 12(2)
N15 C97 C98 N16 -1(3)
C96 C97 C98 N16 179.3(19)
C98 N16 C99 C100 -32(2)
C199 N16 C99 C100 -74(4)
Co4 N16 C99 C100 131.1(7)
C98 N16 C99 C104 135.0(16)
C199 N16 C99 C104 93(4)
Co4 N16 C99 C104 -61.8(11)
C104 C99 C100 C101 -0.1
N16 C99 C100 C101 166.6(11)
C99 C100 C101 C102 -0.1
C100 C101 C102 C103 0.3
C100 C101 C102 C105 -178.5
C101 C102 C103 C104 -0.3
C105 C102 C103 C104 178.5
C102 C103 C104 C99 0.1
C100 C99 C104 C103 0.1
N16 C99 C104 C103 -167.5(11)
C117 N17 C110 C111 -133.6(13)
Co4 N17 C110 C111 51.3(13)
C117 N17 C110 C115 48.2(17)
Co4 N17 C110 C115 -126.9(9)
N17 C110 C111 C112 -178.4(9)
C115 C110 C111 C112 -0.1
C110 C111 C112 C113 -0.1
C111 C112 C113 C114 0.3
C111 C112 C113 C116 -178.5
C112 C113 C114 C115 -0.3
C116 C113 C114 C115 178.5
C113 C114 C115 C110 0.1
N17 C110 C115 C114 178.3(9)
C111 C110 C115 C114 0.1
C98 N16 C199 C200 -128(2)
C99 N16 C199 C200 17(3)
Co4 N16 C199 C200 48(3)
C98 N16 C199 C204 65(3)
C99 N16 C199 C204 -150(5)
Co4 N16 C199 C204 -118(2)
C204 C199 C200 C201 -0.1
N16 C199 C200 C201 -167(2)
C199 C200 C201 C202 -0.1
C200 C201 C202 C203 0.3
C200 C201 C202 C205 -178.5
C201 C202 C203 C204 -0.3
C205 C202 C203 C204 178.5
C202 C203 C204 C199 0.1
C200 C199 C204 C203 0.1
N16 C199 C204 C203 167(2)
C110 N17 C117 C118 -172.9(13)
Co4 N17 C117 C118 3(2)
C122 N18 C118 C119 -3(2)
Co4 N18 C118 C119 173.4(16)
C122 N18 C118 C117 174.4(13)
Co4 N18 C118 C117 -9.1(16)
N17 C117 C118 C119 -178.1(19)
N17 C117 C118 N18 4(2)
N18 C118 C119 C120 3(3)
C117 C118 C119 C120 -174.8(17)
C118 C119 C120 C121 3(3)
C119 C120 C121 C122 -7(3)
C119 C120 C121 C124 171.1(17)
C118 N18 C122 C121 -2(2)
Co4 N18 C122 C121 -177.5(12)
C120 C121 C122 N18 7(2)
C124 C121 C122 N18 -171.3(14)
C228 N19 C123 C124 -3(2)
Co2 N19 C123 C124 -177.6(11)
N19 C123 C124 C125 6(2)
N19 C123 C124 C121 -173.0(15)
C122 C121 C124 C123 -128.7(17)
C120 C121 C124 C123 53(2)
C122 C121 C124 C125 52(2)
C120 C121 C124 C125 -126.3(19)
C123 C124 C125 C126 -6(2)
C121 C124 C125 C126 173.2(17)
C124 C125 C126 C228 3(3)
C128 N20 C127 C228 -179.3(14)
Co2 N20 C127 C228 5(2)
C125 C126 C228 N19 1(3)
C125 C126 C228 C127 -176.8(18)
C123 N19 C228 C126 -2(2)
Co2 N19 C228 C126 174.3(14)
C123 N19 C228 C127 176.8(14)
Co2 N19 C228 C127 -7.4(18)
N20 C127 C228 C126 -179.8(16)
N20 C127 C228 N19 2(2)
C127 N20 C128 C129 68.8(14)
Co2 N20 C128 C129 -115.8(8)
C127 N20 C128 C133 -115.7(13)
Co2 N20 C128 C133 59.6(14)
C133 C128 C129 C130 -0.1
N20 C128 C129 C130 175.6(9)
C128 C129 C130 C131 -0.1
C129 C130 C131 C132 0.3
C129 C130 C131 C134 -178.5
C130 C131 C132 C133 -0.3
C134 C131 C132 C133 178.5
C131 C132 C133 C128 0.1
C129 C128 C133 C132 0.1
N20 C128 C133 C132 -175.2(10)
C142 N21 C135 C240 -108.0(13)
Co3 N21 C135 C240 72.0(11)
C142 N21 C135 C140 -47.6(16)
Co3 N21 C135 C140 132.4(9)
C142 N21 C135 C136 136.2(12)
Co3 N21 C135 C136 -43.8(13)
C142 N21 C135 C236 55.3(17)
Co3 N21 C135 C236 -124.6(8)
C240 C135 C136 C137 56.6
C140 C135 C136 C137 -0.1
N21 C135 C136 C137 176.0(9)
C236 C135 C136 C137 -62.6
C135 C136 C137 C138 -0.1
C136 C137 C138 C139 0.3
C136 C137 C138 C141 -178.5
C137 C138 C139 C140 -0.3
C141 C138 C139 C140 178.5
C240 C135 C140 C139 -82.1
C136 C135 C140 C139 0.1
N21 C135 C140 C139 -176.2(8)
C236 C135 C140 C139 52.9
C138 C139 C140 C135 0.1
C240 C135 C236 C237 -13.5
C140 C135 C236 C237 -56.5
C136 C135 C236 C237 72.3
N21 C135 C236 C237 -175.1(9)
C135 C236 C237 C238 6.0
C236 C237 C238 C239 0.3
C236 C237 C238 C241 -178.5
C237 C238 C239 C240 -0.3
C241 C238 C239 C240 178.5
C140 C135 C240 C239 68.6
C136 C135 C240 C239 -50.2
N21 C135 C240 C239 179.4(7)
C236 C135 C240 C239 14.2
C238 C239 C240 C135 -7.4
C135 N21 C142 C143 -173.4(14)
Co3 N21 C142 C143 7(2)
C148 N22 C143 C144 -3(2)
Co3 N22 C143 C144 174.2(15)
C148 N22 C143 C142 172.5(14)
Co3 N22 C143 C142 -10.2(18)
N21 C142 C143 C144 178.2(18)
N21 C142 C143 N22 3(2)
N22 C143 C144 C145 3(3)
C142 C143 C144 C145 -172.6(17)
C143 C144 C145 C147 0(3)
C61 N10 C146 C64 0(2)
Co1 N10 C146 C64 176.1(12)
C63 C64 C146 N10 2(3)
C67 C64 C146 N10 -177.6(16)
C144 C145 C147 C148 -3(3)
C144 C145 C147 C150 171.7(16)
C143 N22 C148 C147 0(2)
Co3 N22 C148 C147 -176.5(10)
C145 C147 C148 N22 3(2)
C150 C147 C148 N22 -172.0(14)
C153 N23 C149 C150 3(2)
Co2 N23 C149 C150 -177.1(10)
N23 C149 C150 C151 -1(2)
N23 C149 C150 C147 -174.2(13)
C145 C147 C150 C151 -121.4(19)
C148 C147 C150 C151 53(2)
C145 C147 C150 C149 51(2)
C148 C147 C150 C149 -134.3(15)
C149 C150 C151 C152 -1(3)
C147 C150 C151 C152 171.9(16)
C150 C151 C152 C153 0(3)
C151 C152 C153 N23 2(3)
C151 C152 C153 C154 -176.1(15)
C149 N23 C153 C152 -4(2)
Co2 N23 C153 C152 176.2(15)
C149 N23 C153 C154 174.3(12)
Co2 N23 C153 C154 -5.2(16)
C155 N24 C154 C153 179.6(12)
Co2 N24 C154 C153 0.5(17)
C152 C153 C154 N24 -178.1(16)
N23 C153 C154 N24 3(2)
C154 N24 C155 C156 69.8(15)
Co2 N24 C155 C156 -111.3(10)
C154 N24 C155 C160 -113.0(13)
Co2 N24 C155 C160 65.9(13)
C160 C155 C156 C157 -0.1
N24 C155 C156 C157 177.1(11)
C155 C156 C157 C158 -0.1
C156 C157 C158 C159 0.3
C156 C157 C158 C161 -178.5
C157 C158 C159 C160 -0.3
C161 C158 C159 C160 178.5
C158 C159 C160 C155 0.1
C156 C155 C160 C159 0.1
N24 C155 C160 C159 -177.1(11)
F25A F30A P1 F27 115(5)
F25A F30A P1 F28 7(3)
F25A F30A P1 F29A -87(2)
F25A F30A P1 F29 -95(4)
F25A F30A P1 F29' 11(4)
F25A F30A P1 F26 -172(3)
F25A F30A P1 F25 85(5)
F25A F30A P1 F26' 175(7)
F25A F30A P1 F30 -67(5)
F25A F30A P1 F27' 94.6(18)
F30A F25A P1 F27 -136(5)
F30A F25A P1 F28 -163(6)
F30A F25A P1 F29A 103(5)
F30A F25A P1 F29 127(5)
F30A F25A P1 F29' -20(7)
F30A F25A P1 F26 17(5)
F30A F25A P1 F25 -48(5)
F30A F25A P1 F26' -4(5)
F30A F25A P1 F30 43(5)
F30A F25A P1 F27' -92(5)

loop_
_platon_squeeze_void_nr
_platon_squeeze_void_average_x
_platon_squeeze_void_average_y
_platon_squeeze_void_average_z
_platon_squeeze_void_volume
_platon_squeeze_void_count_electrons
_platon_squeeze_void_content
1 0.000 0.297 0.250 2983 835 ' '
2 0.000 0.703 -0.250 2983 814 ' '
3 0.500 0.203 -0.250 2983 814 ' '
4 0.500 0.797 0.250 2983 835 ' '
